data_7158091
loop_
_publ_author_name
'Pang, Zhi'
'Qi, Ting'
'Li, Baolin'

_publ_section_title
;
 Assembly and optical properties of 1D helical bundles induced by
 triphenylamine, side chains and solvents in crystals.
;
_journal_issue 25
_journal_name_full 'Organic &amp; biomolecular chemistry'
_journal_page_first 5555
_journal_page_last 5562
_journal_paper_doi 10.1039/d1ob00389e
_journal_volume 19
_journal_year 2021
_chemical_formula_moiety 'C116 H125 N13 O14'
_chemical_formula_sum 'C116 H125 N13 O14'
_chemical_formula_weight 1925.28
_chemical_name_systematic TPA-P6(n-He)
_space_group_crystal_system triclinic
_space_group_IT_number 2
_space_group_name_Hall '-P 1'
_space_group_name_H-M_alt 'P -1'
_atom_sites_solution_hydrogens geom
_atom_sites_solution_primary dual
_audit_creation_date 2019-11-27
_audit_creation_method
;
Olex2 1.2
(compiled 2018.05.29 svn.r3508 for OlexSys, GUI svn.r5506)
;
_audit_update_record
;
2020-12-04 deposited with the CCDC.	2021-05-24 downloaded from the CCDC.
;
_cell_angle_alpha 112.9475(4)
_cell_angle_beta 98.3767(4)
_cell_angle_gamma 100.3866(3)
_cell_formula_units_Z 4
_cell_length_a 16.27079(7)
_cell_length_b 24.57400(9)
_cell_length_c 28.66463(11)
_cell_measurement_reflns_used 84444
_cell_measurement_temperature 169.99(13)
_cell_measurement_theta_max 75.4230
_cell_measurement_theta_min 2.9380
_cell_volume 10081.84(8)
_computing_cell_refinement 'CrysAlisPro 1.171.40.14e (Rigaku OD, 2018)'
_computing_data_collection 'CrysAlisPro 1.171.40.14e (Rigaku OD, 2018)'
_computing_data_reduction 'CrysAlisPro 1.171.40.14e (Rigaku OD, 2018)'
_computing_molecular_graphics 'Olex2 (Dolomanov et al., 2009)'
_computing_publication_material 'Olex2 (Dolomanov et al., 2009)'
_computing_structure_refinement 'ShelXL (Sheldrick, 2015)'
_computing_structure_solution 'ShelXT (Sheldrick, 2015)'
_diffrn_ambient_environment N~2~
_diffrn_ambient_temperature 169.99(13)
_diffrn_detector 'CCD plate'
_diffrn_detector_type HyPix
_diffrn_measured_fraction_theta_full 0.998
_diffrn_measured_fraction_theta_max 0.955
_diffrn_measurement_details
;
List of Runs (angles in degrees, time in seconds):

  # Type    Start    End  Width  t~exp~   \w     \q     \k     \f   Frames
#--------------------------------------------------------------------------
  1  \w    -20.00   6.00   0.50    0.20    --  -47.20 101.00 -80.00   52
  2  \w    -13.00  77.00   0.50    0.20    --   47.20-101.00 174.00  180
  3  \w    -79.00 -53.00   0.50    1.00    --  -99.00 101.00 -80.00   52
  4  \w   -149.00-124.00   0.50    1.00    --  -99.00-101.00 174.00   50
  5  \w     65.00 110.00   0.50    1.00    --  103.25-101.00 174.00   90
  6  \w     32.00  59.00   0.50    1.00    --  103.25-101.00 174.00   54
  7  \w   -119.00 -85.00   0.50    0.20    --  -47.20-125.00 -30.00   68
  8  \w    -60.00  25.00   0.50    0.20    --  -47.20  38.00-150.00  170
  9  \w   -120.00 -72.00   0.50    0.20    --  -47.20-125.00-150.00   96
 10  \w    -51.00  18.00   0.50    0.20    --  -47.20  38.00 -30.00  138
 11  \w     61.00 118.00   0.50    0.20    --   47.20  38.00 -30.00  114
 12  \w     24.00  51.00   0.50    0.20    --   47.20 -57.00 -30.00   54
 13  \w    -26.00  59.00   0.50    0.20    --   47.20 -19.00   0.00  170
 14  \w   -111.00 -24.00   0.50    1.00    --  -99.00  15.00  30.00  174
 15  \w   -167.00 -85.00   0.50    1.00    --  -99.00 -61.00  60.00  164
 16  \w    -83.00 -58.00   0.50    1.00    --  -99.00 125.00-120.00   50
 17  \w   -117.00 -88.00   0.50    1.00    --  -99.00 125.00-120.00   58
 18  \w   -168.00 -71.00   0.50    1.00    --  -99.00-125.00-120.00  194
 19  \w   -115.00 -27.00   0.50    1.00    --  -99.00 125.00 -60.00  176
 20  \w   -115.00 -28.00   0.50    1.00    --  -99.00 125.00  60.00  174
 21  \w   -111.00 -45.00   0.50    1.00    --  -99.00  30.00  60.00  132
 22  \w   -103.00 -26.00   0.50    1.00    --  -99.00  77.00  60.00  154
 23  \w    -58.00 -32.00   0.50    1.00    --  -99.00  15.00 150.00   52
 24  \w     35.00  97.00   0.50    1.00    --  103.25 -94.00 -90.00  124
 25  \w     52.00 113.00   0.50    1.00    --  103.25 -45.00 -30.00  122
 26  \w     32.00 117.00   0.50    1.00    --  103.25-125.00-180.00  170
 27  \w    135.00 168.00   0.50    1.00    --  103.25  77.00-150.00   66
 28  \w    100.00 131.00   0.50    1.00    --  103.25  77.00-150.00   62
 29  \w     32.00 105.00   0.50    1.00    --  103.25-125.00-120.00  146
 30  \w     42.00 115.00   0.50    1.00    --  103.25 -30.00-180.00  146
 31  \w     31.00 120.00   0.50    1.00    --  103.25 -61.00 150.00  178
 32  \w    120.00 147.00   0.50    1.00    --  103.25 101.00 -80.00   54
;
_diffrn_measurement_device 'four-circle diffractometer'
_diffrn_measurement_device_type 'XtaLAB Synergy R, HyPix'
_diffrn_measurement_method '\w scans'
_diffrn_orient_matrix_type 'CrysAlisPro convention (1999,Acta A55,543-557)'
_diffrn_orient_matrix_UB_11 0.0881837000
_diffrn_orient_matrix_UB_12 0.0240830000
_diffrn_orient_matrix_UB_13 0.0391044000
_diffrn_orient_matrix_UB_21 -0.0372765000
_diffrn_orient_matrix_UB_22 0.0429348000
_diffrn_orient_matrix_UB_23 0.0417986000
_diffrn_orient_matrix_UB_31 -0.0256641000
_diffrn_orient_matrix_UB_32 -0.0504772000
_diffrn_orient_matrix_UB_33 0.0183114000
_diffrn_radiation_monochromator mirror
_diffrn_radiation_probe x-ray
_diffrn_radiation_type CuK\a
_diffrn_radiation_wavelength 1.54184
_diffrn_reflns_av_R_equivalents 0.0239
_diffrn_reflns_av_unetI/netI 0.0220
_diffrn_reflns_Laue_measured_fraction_full 0.998
_diffrn_reflns_Laue_measured_fraction_max 0.955
_diffrn_reflns_limit_h_max 19
_diffrn_reflns_limit_h_min -20
_diffrn_reflns_limit_k_max 24
_diffrn_reflns_limit_k_min -30
_diffrn_reflns_limit_l_max 35
_diffrn_reflns_limit_l_min -34
_diffrn_reflns_number 135593
_diffrn_reflns_point_group_measured_fraction_full 0.998
_diffrn_reflns_point_group_measured_fraction_max 0.955
_diffrn_reflns_theta_full 67.684
_diffrn_reflns_theta_max 75.598
_diffrn_reflns_theta_min 2.953
_diffrn_source 'Rotating-anode X-ray tube'
_diffrn_source_type 'PhotonJet R (Cu) X-ray Source'
_exptl_absorpt_coefficient_mu 0.675
_exptl_absorpt_correction_T_max 1.00000
_exptl_absorpt_correction_T_min 0.85812
_exptl_absorpt_correction_type multi-scan
_exptl_absorpt_process_details
;
CrysAlisPro 1.171.40.14e (Rigaku Oxford Diffraction, 2018)
Empirical absorption correction using spherical harmonics,
 implemented in SCALE3 ABSPACK scaling algorithm.
;
_exptl_crystal_colour 'light yellow'
_exptl_crystal_density_diffrn 1.268
_exptl_crystal_description block
_exptl_crystal_F_000 4096
_exptl_crystal_size_max 0.32
_exptl_crystal_size_mid 0.25
_exptl_crystal_size_min 0.19
_refine_diff_density_max 0.915
_refine_diff_density_min -0.426
_refine_diff_density_rms 0.076
_refine_ls_extinction_method none
_refine_ls_goodness_of_fit_ref 1.029
_refine_ls_hydrogen_treatment constr
_refine_ls_matrix_type full
_refine_ls_number_parameters 2921
_refine_ls_number_reflns 39991
_refine_ls_number_restraints 1264
_refine_ls_restrained_S_all 1.035
_refine_ls_R_factor_all 0.0803
_refine_ls_R_factor_gt 0.0737
_refine_ls_shift/su_max 0.001
_refine_ls_shift/su_mean 0.000
_refine_ls_structure_factor_coef Fsqd
_refine_ls_weighting_details 'w=1/[\s^2^(Fo^2^)+(0.1449P)^2^+5.4610P] where P=(Fo^2^+2Fc^2^)/3'
_refine_ls_weighting_scheme calc
_refine_ls_wR_factor_gt 0.2094
_refine_ls_wR_factor_ref 0.2201
_reflns_Friedel_coverage 0.000
_reflns_number_gt 35077
_reflns_number_total 39991
_reflns_threshold_expression 'I > 2\s(I)'
_cod_data_source_file d1ob00389e2.cif
_cod_data_source_block tx1737
_cod_depositor_comments 'Adding full bibliography for 7158091--7158093.cif.'
_cod_original_cell_volume 10081.83(8)
_cod_database_code 7158091
_shelx_shelxl_version_number 2016/6
_chemical_oxdiff_formula CHNO
_shelx_space_group_comment
;
The symmetry employed for this shelxl refinement is uniquely defined
by the following loop, which should always be used as a source of
symmetry information in preference to the above space-group names.
They are only intended as comments.
;
_reflns_odcompleteness_completeness 99.88
_reflns_odcompleteness_iscentric 1
_reflns_odcompleteness_theta 66.97
_olex2_refinement_description
;
1. Fixed Uiso
 At 1.2 times of:
  All C(H) groups, All C(H,H) groups, All C(H,H,H,H) groups, All N(H) groups
 At 1.5 times of:
  All C(H,H,H) groups
2. Restrained distances
 C222-C221 = C221-C220 = C223-C222 = C146-C145 = C147-C146 = C148-C147 = C149-
 C148
 1.53 with sigma of 0.01
 C92-C91 = C93-C92 = C92A-C91A = C93A-C92A = C94-C93 = C94A-C93A = C95-C94 =
 C95A-C94A = C96-C95 = C96A-C95A
 1.53 with sigma of 0.01
 C41A-C40 = C41-C40 = C42-C41 = C42A-C41A = C43-C42 = C43A-C42A = C44-C43 =
 C44A-C43A = C45-C44 = C45A-C44A = C92-C91 = C227-C226 = C228-C227 = C229-C228 =
  C230-C229 = C231-C230 = C93-C92 = C94-C93 = C96-C95 = C95-C94
 1.53 with sigma of 0.01
 C145-C1I = C146-C145 = C147-C146 = C1I-C1J = C148-C147 = C1J-C1K = C1K-C1L =
 C149-C148 = C220-C1F = C221-C220 = C222-C221 = C1G-C1H = C223-C222 = C1F-C1G =
 C227-C226 = C226-C1A = C228-C227 = C1A-C1B = C229-C228 = C1B-C1C = C230-C229 =
 C1C-C1D = C231-C230 = C1D-C1E
 1.53 with sigma of 0.01
 C54A-C1W = C54-C109 = C109-C108 = C1V-C1W = C1U-C1V = C108-C107 = C1T-C1U =
 C107-C106 = C106-C105 = C1S-C1T = C187-C186 = C1M-C1N = C1N-C1O = C188-C187 =
 C1O-C1P = C189-C188 = C1P-C1Q = C190-C189 = C1Q-C1R = C191-C190
 1.53 with sigma of 0.01
 C1M-O22
 1.43 with sigma of 0.01
3. Uiso/Uaniso restraints and constraints
C221 \\sim C222 \\sim C223 \\sim C147 \\sim C148 \\sim C149 \\sim C146: within
1.7A with sigma of 0.02 and sigma for terminal atoms of 0.04
C41 \\sim C42 \\sim C43 \\sim C44 \\sim C45 \\sim C42A \\sim C43A \\sim C44A
\\sim C45A \\sim C41A \\sim C227 \\sim C228 \\sim C229 \\sim C230 \\sim C231
\\sim C91 \\sim C92 \\sim C93 \\sim C94 \\sim C95 \\sim C96 \\sim O14A \\sim
C91A \\sim O14: within 1.7A with sigma of 0.02 and sigma for terminal atoms of
0.04
C93 \\sim C94 \\sim C95 \\sim C92A \\sim C93A \\sim C94A \\sim C95A \\sim C92
\\sim C96 \\sim C96A: within 1.7A with sigma of 0.02 and sigma for terminal
atoms of 0.04
C227 \\sim C228 \\sim C229 \\sim C230 \\sim C231 \\sim C1A \\sim C1B \\sim C1C
\\sim C1D \\sim C1E \\sim C146 \\sim C147 \\sim C148 \\sim C149 \\sim C1I \\sim
C1J \\sim C1K \\sim C1L \\sim C220 \\sim C221 \\sim C222 \\sim C223 \\sim C1F
\\sim C1G \\sim C1H: within 1.7A with sigma of 0.02 and sigma for terminal
atoms of 0.04
C105 \\sim C106 \\sim C107 \\sim C1S \\sim C1T \\sim C1U \\sim C1V \\sim C1W
\\sim C54 \\sim C109 \\sim C54A \\sim C108 \\sim C186 \\sim C187 \\sim C188
\\sim C189 \\sim C190 \\sim C1M \\sim C1N \\sim C1O \\sim C1P \\sim C191 \\sim
C1Q \\sim C1R: within 1.7A with sigma of 0.02 and sigma for terminal atoms of
0.04
Uanis(C221) \\sim Ueq, Uanis(C222) \\sim Ueq, Uanis(C223) \\sim Ueq,
Uanis(C146) \\sim Ueq, Uanis(C147) \\sim Ueq, Uanis(C148) \\sim Ueq,
Uanis(C149) \\sim Ueq: with sigma of 0.01 and sigma for terminal atoms of 0.02
Uanis(C41) \\sim Ueq, Uanis(C42) \\sim Ueq, Uanis(C43) \\sim Ueq, Uanis(C44)
\\sim Ueq, Uanis(C45) \\sim Ueq, Uanis(C42A) \\sim Ueq, Uanis(C43A) \\sim Ueq,
Uanis(C44A) \\sim Ueq, Uanis(C45A) \\sim Ueq, Uanis(C41A) \\sim Ueq, Uanis(C96)
\\sim Ueq, Uanis(C95) \\sim Ueq, Uanis(C94) \\sim Ueq, Uanis(C93) \\sim Ueq,
Uanis(C92) \\sim Ueq, Uanis(C91A) \\sim Ueq, Uanis(C91) \\sim Ueq, Uanis(O14A)
\\sim Ueq, Uanis(O14) \\sim Ueq, Uanis(C227) \\sim Ueq, Uanis(C228) \\sim Ueq,
Uanis(C229) \\sim Ueq, Uanis(C230) \\sim Ueq, Uanis(C231) \\sim Ueq: with sigma
of 0.01 and sigma for terminal atoms of 0.02
Uanis(C92) \\sim Ueq, Uanis(C93) \\sim Ueq, Uanis(C94) \\sim Ueq, Uanis(C95)
\\sim Ueq, Uanis(C92A) \\sim Ueq, Uanis(C93A) \\sim Ueq, Uanis(C94A) \\sim Ueq,
Uanis(C95A) \\sim Ueq, Uanis(C96) \\sim Ueq, Uanis(C96A) \\sim Ueq: with sigma
of 0.01 and sigma for terminal atoms of 0.02
Uanis(C146) \\sim Ueq, Uanis(C147) \\sim Ueq, Uanis(C148) \\sim Ueq,
Uanis(C149) \\sim Ueq, Uanis(C1I) \\sim Ueq, Uanis(C1J) \\sim Ueq, Uanis(C1K)
\\sim Ueq, Uanis(C1L) \\sim Ueq, Uanis(C221) \\sim Ueq, Uanis(C222) \\sim Ueq,
Uanis(C223) \\sim Ueq, Uanis(C1F) \\sim Ueq, Uanis(C1G) \\sim Ueq, Uanis(C1H)
\\sim Ueq, Uanis(C227) \\sim Ueq, Uanis(C228) \\sim Ueq, Uanis(C229) \\sim Ueq,
Uanis(C230) \\sim Ueq, Uanis(C231) \\sim Ueq, Uanis(C1A) \\sim Ueq, Uanis(C1B)
\\sim Ueq, Uanis(C1C) \\sim Ueq, Uanis(C1D) \\sim Ueq, Uanis(C1E) \\sim Ueq:
with sigma of 0.01 and sigma for terminal atoms of 0.02
Uanis(C186) \\sim Ueq, Uanis(C187) \\sim Ueq, Uanis(C188) \\sim Ueq,
Uanis(C189) \\sim Ueq, Uanis(C190) \\sim Ueq, Uanis(C191) \\sim Ueq, Uanis(C1M)
\\sim Ueq, Uanis(C1N) \\sim Ueq, Uanis(C1O) \\sim Ueq, Uanis(C1P) \\sim Ueq,
Uanis(C1Q) \\sim Ueq, Uanis(C1R) \\sim Ueq, Uanis(C106) \\sim Ueq, Uanis(C107)
\\sim Ueq, Uanis(C108) \\sim Ueq, Uanis(C109) \\sim Ueq, Uanis(C1S) \\sim Ueq,
Uanis(C1T) \\sim Ueq, Uanis(C1U) \\sim Ueq, Uanis(C1V) \\sim Ueq, Uanis(C1W)
\\sim Ueq, Uanis(C54) \\sim Ueq, Uanis(C54A) \\sim Ueq, Uanis(C105) \\sim Ueq:
with sigma of 0.01 and sigma for terminal atoms of 0.02
4. Others
 Sof(H40C)=Sof(H40D)=Sof(H14E)=Sof(H14F)=Sof(H22C)=Sof(H22D)=Sof(H22Q)=
 Sof(H22R)=Sof(C42A)=Sof(H42C)=Sof(H42D)=Sof(C43A)=Sof(H43C)=Sof(H43D)=
 Sof(C44A)=Sof(H44C)=Sof(H44D)=Sof(C45A)=Sof(H45D)=Sof(H45E)=Sof(H45F)=
 Sof(C41A)=Sof(H41C)=Sof(H41D)=Sof(O14A)=Sof(C91A)=Sof(H91C)=Sof(H91D)=
 Sof(C92A)=Sof(H92C)=Sof(H92D)=Sof(C93A)=Sof(H93C)=Sof(H93D)=Sof(C94A)=
 Sof(H94C)=Sof(H94D)=Sof(C95A)=Sof(H95C)=Sof(H95D)=Sof(C96A)=Sof(H96D)=
 Sof(H96E)=Sof(H96F)=Sof(C1A)=Sof(H1AA)=Sof(H1AB)=Sof(C1B)=Sof(H1BA)=Sof(H1BB)=
 Sof(C1C)=Sof(H1CA)=Sof(H1CB)=Sof(C1D)=Sof(H1DA)=Sof(H1DB)=Sof(C1E)=Sof(H1EA)=
 Sof(H1EB)=Sof(H1EC)=Sof(C1F)=Sof(H1FA)=Sof(H1FB)=Sof(C1G)=Sof(H1GA)=Sof(H1GB)=
 Sof(C1H)=Sof(H1HA)=Sof(H1HB)=Sof(H1HC)=Sof(C1I)=Sof(H1IA)=Sof(H1IB)=Sof(C1J)=
 Sof(H1JA)=Sof(H1JB)=Sof(C1K)=Sof(H1KA)=Sof(H1KB)=Sof(C1L)=Sof(H1LA)=Sof(H1LB)=
 Sof(H1LC)=Sof(C1M)=Sof(H1MA)=Sof(H1MB)=Sof(C1N)=Sof(H1NA)=Sof(H1NB)=Sof(C1O)=
 Sof(H1OA)=Sof(H1OB)=Sof(C1P)=Sof(H1PA)=Sof(H1PB)=Sof(C1Q)=Sof(H1QA)=Sof(H1QB)=
 Sof(C1R)=Sof(H1RA)=Sof(H1RB)=Sof(H1RC)=Sof(C1S)=Sof(H1SA)=Sof(H1SB)=Sof(C1T)=
 Sof(H1TA)=Sof(H1TB)=Sof(C1U)=Sof(H1UA)=Sof(H1UB)=Sof(C1V)=Sof(H1VA)=Sof(H1VB)=
 Sof(C1W)=Sof(H1WA)=Sof(H1WB)=Sof(C54A)=Sof(H54D)=Sof(H54E)=Sof(H54F)=1-FVAR(1)
 Sof(O14)=Sof(H40A)=Sof(H40B)=Sof(C41)=Sof(H41A)=Sof(H41B)=Sof(C42)=Sof(H42A)=
 Sof(H42B)=Sof(C43)=Sof(H43A)=Sof(H43B)=Sof(C44)=Sof(H44A)=Sof(H44B)=Sof(C45)=
 Sof(H45A)=Sof(H45B)=Sof(H45C)=Sof(C54)=Sof(H54A)=Sof(H54B)=Sof(H54C)=Sof(C91)=
 Sof(H91A)=Sof(H91B)=Sof(C92)=Sof(H92A)=Sof(H92B)=Sof(C93)=Sof(H93A)=Sof(H93B)=
 Sof(C94)=Sof(H94A)=Sof(H94B)=Sof(C95)=Sof(H95A)=Sof(H95B)=Sof(C96)=Sof(H96A)=
 Sof(H96B)=Sof(H96C)=Sof(C105)=Sof(H10M)=Sof(H10N)=Sof(C106)=Sof(H10O)=
 Sof(H10P)=Sof(C107)=Sof(H10Q)=Sof(H10R)=Sof(C108)=Sof(H10S)=Sof(H10T)=
 Sof(C109)=Sof(H10U)=Sof(H10V)=Sof(H14C)=Sof(H14D)=Sof(C146)=Sof(H14G)=
 Sof(H14H)=Sof(C147)=Sof(H14I)=Sof(H14J)=Sof(C148)=Sof(H14K)=Sof(H14L)=
 Sof(C149)=Sof(H14M)=Sof(H14N)=Sof(H14O)=Sof(C186)=Sof(H18A)=Sof(H18B)=
 Sof(C187)=Sof(H18C)=Sof(H18D)=Sof(C188)=Sof(H18E)=Sof(H18F)=Sof(C189)=
 Sof(H18G)=Sof(H18H)=Sof(C190)=Sof(H19A)=Sof(H19B)=Sof(C191)=Sof(H19C)=
 Sof(H19D)=Sof(H19E)=Sof(H22A)=Sof(H22B)=Sof(C221)=Sof(H22E)=Sof(H22F)=
 Sof(C222)=Sof(H22G)=Sof(H22H)=Sof(C223)=Sof(H22I)=Sof(H22J)=Sof(H22K)=
 Sof(H22O)=Sof(H22P)=Sof(C227)=Sof(H22S)=Sof(H22T)=Sof(C228)=Sof(H22U)=
 Sof(H22V)=Sof(C229)=Sof(H22W)=Sof(H22X)=Sof(C230)=Sof(H23A)=Sof(H23B)=
 Sof(C231)=Sof(H23C)=Sof(H23D)=Sof(H23E)=FVAR(1)
5.a Secondary CH2 refined with riding coordinates:
 C40(H40A,H40B), C40(H40C,H40D), C41(H41A,H41B), C42(H42A,H42B), C43(H43A,
 H43B), C44(H44A,H44B), C75(H75A,H75B), C76(H76A,H76B), C77(H77A,H77B),
 C78(H78A,H78B), C79(H79A,H79B), C91(H91A,H91B), C92(H92A,H92B), C93(H93A,H93B),
  C94(H94A,H94B), C95(H95A,H95B), C99(H99A,H99B), C100(H10B,H10C), C101(H10D,
 H10E), C102(H10F,H10G), C103(H10H,H10I), C105(H10M,H10N), C106(H10O,H10P),
 C107(H10Q,H10R), C108(H10S,H10T), C109(H10U,H10V), C110(H11A,H11B), C111(H11C,
 H11D), C112(H11E,H11F), C113(H11G,H11H), C114(H11I,H11J), C144(H14A,H14B),
 C145(H14C,H14D), C145(H14E,H14F), C146(H14G,H14H), C147(H14I,H14J), C148(H14K,
 H14L), C160(H16A,H16B), C161(H16C,H16D), C162(H16E,H16F), C163(H16G,H16H),
 C164(H16I,H16J), C186(H18A,H18B), C187(H18C,H18D), C188(H18E,H18F), C189(H18G,
 H18H), C190(H19A,H19B), C203(H20A,H20B), C204(H20C,H20D), C205(H20E,H20F),
 C206(H20G,H20H), C207(H20I,H20J), C218(H21A,H21B), C219(H21C,H21D), C220(H22A,
 H22B), C220(H22C,H22D), C221(H22E,H22F), C222(H22G,H22H), C226(H22O,H22P),
 C226(H22Q,H22R), C227(H22S,H22T), C228(H22U,H22V), C229(H22W,H22X), C230(H23A,
 H23B), C42A(H42C,H42D), C43A(H43C,H43D), C44A(H44C,H44D), C41A(H41C,H41D),
 C91A(H91C,H91D), C92A(H92C,H92D), C93A(H93C,H93D), C94A(H94C,H94D), C95A(H95C,
 H95D), C1A(H1AA,H1AB), C1B(H1BA,H1BB), C1C(H1CA,H1CB), C1D(H1DA,H1DB),
 C1F(H1FA,H1FB), C1G(H1GA,H1GB), C1I(H1IA,H1IB), C1J(H1JA,H1JB), C1K(H1KA,H1KB),
  C1M(H1MA,H1MB), C1N(H1NA,H1NB), C1O(H1OA,H1OB), C1P(H1PA,H1PB), C1Q(H1QA,
 H1QB), C1S(H1SA,H1SB), C1T(H1TA,H1TB), C1U(H1UA,H1UB), C1V(H1VA,H1VB),
 C1W(H1WA,H1WB)
5.b Aromatic/amide H refined with riding coordinates:
 N2(H2), N4(H4), N6(H6), N8(H8), N10(H10), N12(H12), C2(H2A), C3(H3), C4(H4A),
 C5(H5), C6(H6A), C8(H8A), C9(H9), C10(H10A), C11(H11), C12(H12A), C14(H14),
 C15(H15A), C17(H17A), C18(H18), C23(H23), C24(H24A), C25(H25), C27(H27),
 C31(H31), C32(H32), C33(H33), C37(H37), C47(H47), C48(H48), C49(H49), C52(H52),
  C57(H57), C58(H58), C59(H59), C63(H63), C67(H67), C68(H68), C69(H69),
 C73(H73), C83(H83), C84(H84), C85(H85), C89(H89), N15(H15), N17(H17), N19(H19),
  N21(H21), N24(H24), N26(H26), C117(H117), C118(H118), C119(H119), C120(H120),
 C121(H121), C123(H123), C124(H124), C125(H125), C126(H126), C127(H127),
 C129(H129), C130(H130), C132(H132), C133(H133), C136(H136), C137(H137),
 C138(H138), C142(H142), C154(H154), C155(H155), C156(H156), C158(H158),
 C168(H168), C169(H169), C170(H170), C174(H174), C178(H178), C179(H179),
 C180(H180), C184(H184), C194(H194), C195(H195), C196(H196), C200(H200),
 C210(H210), C211(H211), C212(H212), C216(H216)
5.c Idealised Me refined as rotating group:
 C45(H45A,H45B,H45C), C54(H54A,H54B,H54C), C80(H80A,H80B,H80C), C96(H96A,H96B,
 H96C), C98(H98A,H98B,H98C), C104(H10J,H10K,H10L), C115(H11K,H11L,H11M),
 C149(H14M,H14N,H14O), C165(H16K,H16L,H16M), C191(H19C,H19D,H19E), C208(H20K,
 H20L,H20M), C223(H22I,H22J,H22K), C225(H22L,H22M,H22N), C231(H23C,H23D,H23E),
 C45A(H45D,H45E,H45F), C96A(H96D,H96E,H96F), C1E(H1EA,H1EB,H1EC), C1H(H1HA,H1HB,
 H1HC), C1L(H1LA,H1LB,H1LC), C1R(H1RA,H1RB,H1RC), C54A(H54D,H54E,H54F)
;
_olex2_submission_special_instructions 'No special instructions were received'
_oxdiff_exptl_absorpt_empirical_details
;
Empirical correction (ABSPACK) includes:
- Absorption correction using spherical harmonics
- Frame scaling
;
_oxdiff_exptl_absorpt_empirical_full_max 1.523
_oxdiff_exptl_absorpt_empirical_full_min 0.529

loop_
_space_group_symop_operation_xyz
'x, y, z'
'-x, -y, -z'

loop_
_atom_site_label
_atom_site_type_symbol
_atom_site_fract_x
_atom_site_fract_y
_atom_site_fract_z
_atom_site_U_iso_or_equiv
_atom_site_adp_type
_atom_site_occupancy
_atom_site_site_symmetry_order
_atom_site_calc_flag
_atom_site_refinement_flags_posn
_atom_site_refinement_flags_adp
_atom_site_refinement_flags_occupancy
_atom_site_disorder_assembly
_atom_site_disorder_group
O1 O 0.36743(10) 1.04593(8) 0.93946(7) 0.0458(4) Uani 1 1 d . . . . .
O2 O 0.84377(10) 1.08513(8) 0.94501(7) 0.0480(4) Uani 1 1 d . . . . .
O3 O 0.75576(10) 1.18472(8) 0.82505(7) 0.0479(4) Uani 1 1 d . . . . .
O4 O 0.34684(12) 1.15578(8) 0.63760(6) 0.0487(4) Uani 1 1 d . . . . .
O5 O 0.23170(9) 1.02125(7) 0.72902(6) 0.0409(3) Uani 1 1 d . . . . .
O6 O 0.45536(9) 0.86393(7) 0.87744(6) 0.0380(3) Uani 1 1 d . . . . .
O7 O 0.70323(9) 0.96470(7) 0.81869(6) 0.0378(3) Uani 1 1 d . . . . .
O8 O 0.73496(10) 1.11750(7) 0.63126(6) 0.0443(4) Uani 1 1 d . . . . .
O9 O 0.40784(9) 1.02121(7) 0.58681(6) 0.0388(3) Uani 1 1 d . . . . .
O10 O 0.11648(9) 0.79820(7) 0.66154(7) 0.0424(3) Uani 1 1 d . . . . .
O11 O 0.41750(10) 0.78029(8) 0.72377(7) 0.0475(4) Uani 1 1 d . . . . .
O12 O 0.55735(11) 0.89485(8) 0.56361(6) 0.0469(4) Uani 1 1 d . . . . .
O13 O 0.69124(13) 0.92288(10) 0.55611(9) 0.0651(5) Uani 1 1 d . . . . .
O14 O 0.86403(16) 0.84798(14) 0.67276(11) 0.0382(5) Uani 0.7080(19) 1 d . U P A 1
N1 N 0.13721(13) 1.17729(9) 0.84280(8) 0.0434(4) Uani 1 1 d . . . . .
N2 N 0.46984(11) 1.08410(9) 0.90641(7) 0.0380(4) Uani 1 1 d . . . . .
H2 H 0.477774 1.100774 0.885479 0.046 Uiso 1 1 calc R . . . .
N3 N 0.61742(10) 1.11086(7) 0.87835(6) 0.0311(3) Uani 1 1 d . . . . .
N4 N 0.61029(11) 1.14439(7) 0.79955(6) 0.0328(3) Uani 1 1 d . . . . .
H4 H 0.569440 1.122277 0.805446 0.039 Uiso 1 1 calc R . . . .
N5 N 0.44617(11) 1.10239(7) 0.74976(6) 0.0309(3) Uani 1 1 d . . . . .
N6 N 0.36067(10) 1.00836(8) 0.76156(7) 0.0341(3) Uani 1 1 d . . . . .
H6 H 0.414535 1.018717 0.762613 0.041 Uiso 1 1 calc R . . . .
N7 N 0.48548(10) 0.96536(7) 0.79119(6) 0.0303(3) Uani 1 1 d . . . . .
N8 N 0.62549(10) 0.98692(7) 0.75818(6) 0.0305(3) Uani 1 1 d . . . . .
H8 H 0.573102 0.981576 0.743040 0.037 Uiso 1 1 calc R . . . .
N9 N 0.56861(10) 1.01173(7) 0.67860(6) 0.0289(3) Uani 1 1 d . . . . .
N10 N 0.40432(10) 0.96001(8) 0.62999(7) 0.0338(3) Uani 1 1 d . . . . .
H10 H 0.438538 0.947980 0.647392 0.041 Uiso 1 1 calc R . . . .
N11 N 0.36725(10) 0.87194(8) 0.66059(7) 0.0337(3) Uani 1 1 d . . . . .
N12 N 0.49925(11) 0.83253(8) 0.68833(8) 0.0373(4) Uani 1 1 d . . . . .
H12 H 0.495449 0.853982 0.670895 0.045 Uiso 1 1 calc R . . . .
N13 N 0.61352(11) 0.86550(7) 0.64109(7) 0.0345(4) Uani 1 1 d . . . . .
C1 C 0.12038(14) 1.17570(10) 0.79222(9) 0.0400(5) Uani 1 1 d . . . . .
C2 C 0.12062(16) 1.12410(12) 0.74892(10) 0.0485(5) Uani 1 1 d . . . . .
H2A H 0.133912 1.090671 0.752909 0.058 Uiso 1 1 calc R . . . .
C3 C 0.10096(18) 1.12265(15) 0.69968(11) 0.0598(7) Uani 1 1 d . . . . .
H3 H 0.101294 1.088057 0.670704 0.072 Uiso 1 1 calc R . . . .
C4 C 0.08090(19) 1.17177(17) 0.69303(12) 0.0669(8) Uani 1 1 d . . . . .
H4A H 0.066814 1.169980 0.659742 0.080 Uiso 1 1 calc R . . . .
C5 C 0.08186(19) 1.22312(15) 0.73568(12) 0.0613(7) Uani 1 1 d . . . . .
H5 H 0.068473 1.256291 0.731245 0.074 Uiso 1 1 calc R . . . .
C6 C 0.10260(17) 1.22618(12) 0.78548(10) 0.0489(5) Uani 1 1 d . . . . .
H6A H 0.104692 1.261692 0.814328 0.059 Uiso 1 1 calc R . . . .
C7 C 0.08863(14) 1.20358(9) 0.87876(8) 0.0373(4) Uani 1 1 d . . . . .
C8 C 0.00330(14) 1.20315(10) 0.86213(9) 0.0408(5) Uani 1 1 d . . . . .
H8A H -0.023345 1.183583 0.826733 0.049 Uiso 1 1 calc R . . . .
C9 C -0.04222(16) 1.23150(11) 0.89768(11) 0.0483(5) Uani 1 1 d . . . . .
H9 H -0.097963 1.232473 0.885685 0.058 Uiso 1 1 calc R . . . .
C10 C -0.00572(19) 1.25839(12) 0.95087(11) 0.0548(6) Uani 1 1 d . . . . .
H10A H -0.036859 1.276456 0.974669 0.066 Uiso 1 1 calc R . . . .
C11 C 0.07794(19) 1.25775(11) 0.96772(10) 0.0538(6) Uani 1 1 d . . . . .
H11 H 0.102911 1.274995 1.003299 0.065 Uiso 1 1 calc R . . . .
C12 C 0.12545(16) 1.23175(10) 0.93235(9) 0.0463(5) Uani 1 1 d . . . . .
H12A H 0.182338 1.233123 0.944521 0.056 Uiso 1 1 calc R . . . .
C13 C 0.19978(14) 1.14887(10) 0.85644(8) 0.0383(4) Uani 1 1 d . . . . .
C14 C 0.28165(15) 1.16062(12) 0.84820(10) 0.0456(5) Uani 1 1 d . . . . .
H14 H 0.295237 1.185368 0.831324 0.055 Uiso 1 1 calc R . . . .
C15 C 0.34366(14) 1.13572(11) 0.86495(9) 0.0427(5) Uani 1 1 d . . . . .
H15A H 0.398331 1.144182 0.859173 0.051 Uiso 1 1 calc R . . . .
C16 C 0.32544(13) 1.09851(9) 0.89010(8) 0.0343(4) Uani 1 1 d . . . . .
C17 C 0.24244(14) 1.08552(10) 0.89670(9) 0.0386(4) Uani 1 1 d . . . . .
H17A H 0.228207 1.059760 0.912604 0.046 Uiso 1 1 calc R . . . .
C18 C 0.18067(14) 1.11008(10) 0.88012(10) 0.0427(5) Uani 1 1 d . . . . .
H18 H 0.125478 1.100507 0.884872 0.051 Uiso 1 1 calc R . . . .
C19 C 0.38883(13) 1.07328(9) 0.91367(8) 0.0345(4) Uani 1 1 d . . . . .
C20 C 0.54239(13) 1.07123(10) 0.92910(8) 0.0373(4) Uani 1 1 d . . . . .
C21 C 0.61989(13) 1.08661(9) 0.91386(8) 0.0332(4) Uani 1 1 d . . . . .
C22 C 0.69611(13) 1.07720(10) 0.93685(8) 0.0366(4) Uani 1 1 d . . . . .
C23 C 0.69428(15) 1.05136(12) 0.97282(10) 0.0466(5) Uani 1 1 d . . . . .
H23 H 0.744010 1.044358 0.987306 0.056 Uiso 1 1 calc R . . . .
C24 C 0.61960(16) 1.03672(13) 0.98629(11) 0.0536(6) Uani 1 1 d . . . . .
H24A H 0.618830 1.019775 1.010166 0.064 Uiso 1 1 calc R . . . .
C25 C 0.54278(16) 1.04669(13) 0.96473(10) 0.0493(6) Uani 1 1 d . . . . .
H25 H 0.492465 1.036595 0.974738 0.059 Uiso 1 1 calc R . . . .
C26 C 0.77298(13) 1.09534(10) 0.92248(8) 0.0376(4) Uani 1 1 d . . . . .
C27 C 0.77040(13) 1.12087(9) 0.88768(8) 0.0364(4) Uani 1 1 d . . . . .
H27 H 0.819993 1.133839 0.878214 0.044 Uiso 1 1 calc R . . . .
C28 C 0.69084(13) 1.12695(9) 0.86668(7) 0.0323(4) Uani 1 1 d . . . . .
C29 C 0.68985(13) 1.15529(9) 0.82854(8) 0.0344(4) Uani 1 1 d . . . . .
C30 C 0.58516(14) 1.16398(9) 0.76141(7) 0.0333(4) Uani 1 1 d . . . . .
C31 C 0.63939(15) 1.20131(9) 0.74712(8) 0.0393(4) Uani 1 1 d . . . . .
H31 H 0.697871 1.215256 0.763033 0.047 Uiso 1 1 calc R . . . .
C32 C 0.60556(17) 1.21825(10) 0.70815(9) 0.0450(5) Uani 1 1 d . . . . .
H32 H 0.642657 1.243345 0.698601 0.054 Uiso 1 1 calc R . . . .
C33 C 0.52081(17) 1.19914(10) 0.68421(9) 0.0437(5) Uani 1 1 d . . . . .
H33 H 0.500337 1.211442 0.658923 0.052 Uiso 1 1 calc R . . . .
C34 C 0.46348(15) 1.16042(9) 0.69774(8) 0.0361(4) Uani 1 1 d . . . . .
C35 C 0.49575(13) 1.14195(9) 0.73623(7) 0.0322(4) Uani 1 1 d . . . . .
C36 C 0.37377(15) 1.13698(9) 0.67423(8) 0.0380(4) Uani 1 1 d . . . . .
C37 C 0.32327(14) 1.09857(9) 0.68891(8) 0.0361(4) Uani 1 1 d . . . . .
H37 H 0.264206 1.084248 0.674774 0.043 Uiso 1 1 calc R . . . .
C38 C 0.36332(13) 1.08138(9) 0.72603(7) 0.0325(4) Uani 1 1 d . . . . .
C39 C 0.31040(13) 1.03441(9) 0.73908(8) 0.0325(4) Uani 1 1 d . . . . .
C40 C 0.25794(17) 1.13436(13) 0.61105(9) 0.0508(6) Uani 1 1 d D . . . .
H40A H 0.222333 1.149549 0.635018 0.061 Uiso 0.7080(19) 1 calc R . P A 1
H40B H 0.239882 1.089988 0.594588 0.061 Uiso 0.7080(19) 1 calc R . P A 1
H40C H 0.225016 1.138029 0.637249 0.061 Uiso 0.2920(19) 1 calc R . P A 2
H40D H 0.246917 1.091000 0.588914 0.061 Uiso 0.2920(19) 1 calc R . P A 2
C41 C 0.2519(2) 1.15973(19) 0.57042(14) 0.0387(8) Uani 0.7080(19) 1 d D U P A 1
H41A H 0.282452 1.140465 0.544520 0.046 Uiso 0.7080(19) 1 calc R . P A 1
H41B H 0.278598 1.203415 0.587003 0.046 Uiso 0.7080(19) 1 calc R . P A 1
C42 C 0.15701(19) 1.14758(14) 0.54370(11) 0.0354(6) Uani 0.7080(19) 1 d D U P A 1
H42A H 0.128799 1.104540 0.531459 0.043 Uiso 0.7080(19) 1 calc R . P A 1
H42B H 0.128628 1.170959 0.569104 0.043 Uiso 0.7080(19) 1 calc R . P A 1
C43 C 0.1467(2) 1.16468(14) 0.49759(11) 0.0393(7) Uani 0.7080(19) 1 d D U P A 1
H43A H 0.175638 1.141517 0.472466 0.047 Uiso 0.7080(19) 1 calc R . P A 1
H43B H 0.086008 1.152773 0.480641 0.047 Uiso 0.7080(19) 1 calc R . P A 1
C44 C 0.1822(3) 1.23233(15) 0.51273(13) 0.0470(8) Uani 0.7080(19) 1 d D U P A 1
H44A H 0.158258 1.255589 0.540844 0.056 Uiso 0.7080(19) 1 calc R . P A 1
H44B H 0.244037 1.243057 0.526004 0.056 Uiso 0.7080(19) 1 calc R . P A 1
C45 C 0.1638(4) 1.2513(2) 0.46902(16) 0.0738(14) Uani 0.7080(19) 1 d D U P A 1
H45A H 0.193103 1.232369 0.442772 0.111 Uiso 0.7080(19) 1 calc GR . P A 1
H45B H 0.183509 1.294954 0.482450 0.111 Uiso 0.7080(19) 1 calc GR . P A 1
H45C H 0.102953 1.238517 0.454005 0.111 Uiso 0.7080(19) 1 calc GR . P A 1
C46 C 0.33828(12) 0.96738(9) 0.78319(8) 0.0322(4) Uani 1 1 d . . . . .
C47 C 0.25785(13) 0.94783(10) 0.78958(9) 0.0384(4) Uani 1 1 d . . . . .
H47 H 0.211796 0.960112 0.777257 0.046 Uiso 1 1 calc R . . . .
C48 C 0.24553(14) 0.90916(10) 0.81486(10) 0.0424(5) Uani 1 1 d . . . . .
H48 H 0.190544 0.895223 0.818096 0.051 Uiso 1 1 calc R . . . .
C49 C 0.31218(13) 0.89141(10) 0.83485(9) 0.0395(5) Uani 1 1 d . . . . .
H49 H 0.302674 0.866854 0.852357 0.047 Uiso 1 1 calc R . . . .
C50 C 0.39548(12) 0.91075(9) 0.82865(8) 0.0330(4) Uani 1 1 d . . . . .
C51 C 0.46922(13) 0.89613(9) 0.84933(8) 0.0331(4) Uani 1 1 d . . . . .
C52 C 0.54716(12) 0.91491(9) 0.83954(8) 0.0333(4) Uani 1 1 d . . . . .
H52 H 0.596010 0.905725 0.852509 0.040 Uiso 1 1 calc R . . . .
C53 C 0.55093(12) 0.94840(8) 0.80936(8) 0.0301(4) Uani 1 1 d . . . . .
C54 C 1.2394(5) 1.1037(4) 1.0853(4) 0.072(2) Uani 0.7080(19) 1 d D U P A 1
H54A H 1.211524 1.068512 1.089351 0.108 Uiso 0.7080(19) 1 calc GR . P A 1
H54B H 1.277586 1.133059 1.117844 0.108 Uiso 0.7080(19) 1 calc GR . P A 1
H54C H 1.271661 1.091604 1.059163 0.108 Uiso 0.7080(19) 1 calc GR . P A 1
C55 C 0.63533(12) 0.96742(8) 0.79653(8) 0.0301(4) Uani 1 1 d . . . . .
C56 C 0.68776(12) 1.01426(8) 0.73983(7) 0.0282(4) Uani 1 1 d . . . . .
C57 C 0.77527(12) 1.02811(9) 0.75933(8) 0.0326(4) Uani 1 1 d . . . . .
H57 H 0.796655 1.016816 0.785130 0.039 Uiso 1 1 calc R . . . .
C58 C 0.83214(13) 1.05948(9) 0.73992(8) 0.0364(4) Uani 1 1 d . . . . .
H58 H 0.891112 1.067948 0.752760 0.044 Uiso 1 1 calc R . . . .
C59 C 0.80293(13) 1.07777(9) 0.70276(8) 0.0365(4) Uani 1 1 d . . . . .
H59 H 0.841712 1.099439 0.691319 0.044 Uiso 1 1 calc R . . . .
C60 C 0.71355(13) 1.06365(8) 0.68176(7) 0.0313(4) Uani 1 1 d . . . . .
C61 C 0.65528(12) 1.03012(8) 0.69902(7) 0.0286(4) Uani 1 1 d . . . . .
C62 C 0.53914(12) 1.02695(8) 0.64121(7) 0.0293(4) Uani 1 1 d . . . . .
C63 C 0.59020(13) 1.06279(9) 0.62275(8) 0.0337(4) Uani 1 1 d . . . . .
H63 H 0.565596 1.073518 0.597301 0.040 Uiso 1 1 calc R . . . .
C64 C 0.67722(13) 1.08148(9) 0.64330(8) 0.0341(4) Uani 1 1 d . . . . .
C65 C 0.44345(12) 1.00302(9) 0.61638(7) 0.0311(4) Uani 1 1 d . . . . .
C66 C 0.31681(12) 0.93196(9) 0.62021(8) 0.0319(4) Uani 1 1 d . . . . .
C67 C 0.25029(13) 0.94610(10) 0.59555(8) 0.0350(4) Uani 1 1 d . . . . .
H67 H 0.261691 0.974365 0.581691 0.042 Uiso 1 1 calc R . . . .
C68 C 0.16462(13) 0.91727(10) 0.59154(8) 0.0380(4) Uani 1 1 d . . . . .
H68 H 0.119948 0.926278 0.574129 0.046 Uiso 1 1 calc R . . . .
C69 C 0.14519(13) 0.87659(10) 0.61238(8) 0.0373(4) Uani 1 1 d . . . . .
H69 H 0.088140 0.859465 0.610243 0.045 Uiso 1 1 calc R . . . .
C70 C 0.21250(12) 0.86058(9) 0.63730(8) 0.0335(4) Uani 1 1 d . . . . .
C71 C 0.29882(12) 0.88710(9) 0.63974(8) 0.0316(4) Uani 1 1 d . . . . .
C72 C 0.35074(12) 0.83190(9) 0.67993(8) 0.0339(4) Uani 1 1 d . . . . .
C73 C 0.26849(13) 0.80571(9) 0.68300(9) 0.0377(4) Uani 1 1 d . . . . .
H73 H 0.261243 0.779502 0.699175 0.045 Uiso 1 1 calc R . . . .
C74 C 0.19936(12) 0.82001(9) 0.66143(8) 0.0355(4) Uani 1 1 d . . . . .
C75 C 0.10308(14) 0.76298(11) 0.69130(10) 0.0461(5) Uani 1 1 d . . . . .
H75A H 0.135830 0.786778 0.727135 0.055 Uiso 1 1 calc R . . . .
H75B H 0.122354 0.726081 0.676634 0.055 Uiso 1 1 calc R . . . .
C76 C 0.00855(15) 0.74653(11) 0.68954(10) 0.0474(5) Uani 1 1 d . . . . .
H76A H -0.011282 0.783486 0.699332 0.057 Uiso 1 1 calc R . . . .
H76B H 0.000977 0.730896 0.715347 0.057 Uiso 1 1 calc R . . . .
C77 C -0.04729(14) 0.69971(11) 0.63716(10) 0.0449(5) Uani 1 1 d . . . . .
H77A H -0.026503 0.663140 0.626439 0.054 Uiso 1 1 calc R . . . .
H77B H -0.042598 0.715938 0.611487 0.054 Uiso 1 1 calc R . . . .
C78 C -0.14156(15) 0.68269(13) 0.63842(11) 0.0544(6) Uani 1 1 d . . . . .
H78A H -0.144384 0.677016 0.669855 0.065 Uiso 1 1 calc R . . . .
H78B H -0.165638 0.716715 0.640620 0.065 Uiso 1 1 calc R . . . .
C79 C -0.19728(18) 0.62531(14) 0.59177(12) 0.0609(7) Uani 1 1 d . . . . .
H79A H -0.257096 0.622032 0.593155 0.073 Uiso 1 1 calc R . . . .
H79B H -0.190866 0.629282 0.560041 0.073 Uiso 1 1 calc R . . . .
C80 C -0.1752(2) 0.56727(13) 0.58943(11) 0.0644(8) Uani 1 1 d . . . . .
H80A H -0.216421 0.532497 0.561651 0.097 Uiso 1 1 calc GR . . . .
H80B H -0.176331 0.564806 0.621944 0.097 Uiso 1 1 calc GR . . . .
H80C H -0.118720 0.567656 0.583196 0.097 Uiso 1 1 calc GR . . . .
C81 C 0.42578(13) 0.81232(9) 0.70037(9) 0.0366(4) Uani 1 1 d . . . . .
C82 C 0.58037(12) 0.82323(8) 0.70041(8) 0.0342(4) Uani 1 1 d . . . . .
C83 C 0.60310(14) 0.79733(9) 0.73340(9) 0.0394(4) Uani 1 1 d . . . . .
H83 H 0.563171 0.784204 0.749447 0.047 Uiso 1 1 calc R . . . .
C84 C 0.68781(15) 0.79081(11) 0.74274(9) 0.0448(5) Uani 1 1 d . . . . .
H84 H 0.702787 0.772681 0.764641 0.054 Uiso 1 1 calc R . . . .
C85 C 0.74751(15) 0.81036(12) 0.72051(9) 0.0473(5) Uani 1 1 d . . . . .
H85 H 0.802775 0.805625 0.727396 0.057 Uiso 1 1 calc R . . . .
C86 C 0.72663(13) 0.83784(10) 0.68702(8) 0.0395(5) Uani 1 1 d . . . . .
C87 C 0.64149(12) 0.84342(8) 0.67556(8) 0.0337(4) Uani 1 1 d . . . . .
C88 C 0.67070(13) 0.88416(9) 0.61878(8) 0.0369(4) Uani 1 1 d . . . . .
C89 C 0.75824(14) 0.88443(11) 0.62956(9) 0.0425(5) Uani 1 1 d . . . . .
H89 H 0.796627 0.900822 0.614434 0.051 Uiso 1 1 calc R . . . .
C90 C 0.78558(14) 0.86014(12) 0.66267(9) 0.0461(5) Uani 1 1 d . . . . .
C91 C 0.9300(2) 0.87292(19) 0.65261(14) 0.0458(8) Uani 0.7080(19) 1 d D U P A 1
H91A H 0.905442 0.865890 0.617180 0.055 Uiso 0.7080(19) 1 calc R . P A 1
H91B H 0.974951 0.851652 0.651548 0.055 Uiso 0.7080(19) 1 calc R . P A 1
C92 C 0.9688(3) 0.9402(2) 0.68499(17) 0.0512(10) Uani 0.7080(19) 1 d D U P A 1
H92A H 0.923454 0.959740 0.695194 0.061 Uiso 0.7080(19) 1 calc R . P A 1
H92B H 0.995284 0.957664 0.664013 0.061 Uiso 0.7080(19) 1 calc R . P A 1
C93 C 1.0359(2) 0.9539(3) 0.7337(2) 0.0633(12) Uani 0.7080(19) 1 d D U P A 1
H93A H 1.082102 0.935797 0.722792 0.076 Uiso 0.7080(19) 1 calc R . P A 1
H93B H 1.059961 0.997845 0.751700 0.076 Uiso 0.7080(19) 1 calc R . P A 1
C94 C 1.0059(2) 0.93187(18) 0.77215(13) 0.0496(8) Uani 0.7080(19) 1 d D U P A 1
H94A H 1.054685 0.943353 0.801030 0.060 Uiso 0.7080(19) 1 calc R . P A 1
H94B H 0.987109 0.887522 0.755251 0.060 Uiso 0.7080(19) 1 calc R . P A 1
C95 C 0.9329(2) 0.95609(18) 0.79425(15) 0.0490(8) Uani 0.7080(19) 1 d D U P A 1
H95A H 0.884943 0.946729 0.765500 0.059 Uiso 0.7080(19) 1 calc R . P A 1
H95B H 0.952604 1.000270 0.813316 0.059 Uiso 0.7080(19) 1 calc R . P A 1
C96 C 0.9010(3) 0.9292(3) 0.83078(18) 0.0582(11) Uani 0.7080(19) 1 d D U P A 1
H96A H 0.868355 0.887397 0.810521 0.087 Uiso 0.7080(19) 1 calc GR . P A 1
H96B H 0.865316 0.952528 0.849321 0.087 Uiso 0.7080(19) 1 calc GR . P A 1
H96C H 0.949513 0.930795 0.855250 0.087 Uiso 0.7080(19) 1 calc GR . P A 1
C97 C 0.64201(15) 0.90358(10) 0.57695(9) 0.0407(5) Uani 1 1 d . . . . .
C98 C 0.5271(2) 0.90850(13) 0.52064(11) 0.0574(6) Uani 1 1 d . . . . .
H98A H 0.543671 0.883303 0.490298 0.086 Uiso 1 1 calc GR . . . .
H98B H 0.551841 0.950830 0.529526 0.086 Uiso 1 1 calc GR . . . .
H98C H 0.465500 0.900464 0.513462 0.086 Uiso 1 1 calc GR . . . .
C99 C 0.70796(16) 1.13160(11) 0.58806(10) 0.0485(5) Uani 1 1 d . . . . .
H99A H 0.750973 1.166056 0.590339 0.058 Uiso 1 1 calc R . . . .
H99B H 0.654476 1.143520 0.590382 0.058 Uiso 1 1 calc R . . . .
C100 C 0.69511(18) 1.07809(13) 0.53611(10) 0.0529(6) Uani 1 1 d . . . . .
H10B H 0.694232 1.092899 0.509278 0.063 Uiso 1 1 calc R . . . .
H10C H 0.639470 1.050016 0.528298 0.063 Uiso 1 1 calc R . . . .
C101 C 0.76402(18) 1.04332(12) 0.53387(10) 0.0540(6) Uani 1 1 d . . . . .
H10D H 0.760385 1.024632 0.557964 0.065 Uiso 1 1 calc R . . . .
H10E H 0.751886 1.010590 0.499060 0.065 Uiso 1 1 calc R . . . .
C102 C 0.8551(2) 1.08202(14) 0.54691(13) 0.0655(7) Uani 1 1 d . . . . .
H10F H 0.869869 1.111837 0.583074 0.079 Uiso 1 1 calc R . . . .
H10G H 0.857563 1.104267 0.525441 0.079 Uiso 1 1 calc R . . . .
C103 C 0.9218(2) 1.04477(19) 0.53854(17) 0.0855(10) Uani 1 1 d . . . . .
H10H H 0.907407 1.015315 0.502267 0.103 Uiso 1 1 calc R . . . .
H10I H 0.977724 1.072095 0.545456 0.103 Uiso 1 1 calc R . . . .
C104 C 0.9280(3) 1.0108(2) 0.57287(17) 0.0934(12) Uani 1 1 d . . . . .
H10J H 0.875314 0.979745 0.563071 0.140 Uiso 1 1 calc GR . . . .
H10K H 0.937535 1.039080 0.608733 0.140 Uiso 1 1 calc GR . . . .
H10L H 0.974954 0.992046 0.568454 0.140 Uiso 1 1 calc GR . . . .
C105 C 0.9169(2) 1.08929(17) 0.92105(16) 0.0387(7) Uani 0.7080(19) 1 d D U P A 1
H10M H 0.939906 1.131228 0.926731 0.046 Uiso 0.7080(19) 1 calc R . P A 1
H10N H 0.898780 1.063833 0.883767 0.046 Uiso 0.7080(19) 1 calc R . P A 1
C106 C 0.9845(2) 1.06783(16) 0.94581(14) 0.0420(7) Uani 0.7080(19) 1 d D U P A 1
H10O H 0.956059 1.031991 0.949509 0.050 Uiso 0.7080(19) 1 calc R . P A 1
H10P H 1.021553 1.055188 0.922205 0.050 Uiso 0.7080(19) 1 calc R . P A 1
C107 C 1.0399(2) 1.11375(16) 0.99818(13) 0.0465(7) Uani 0.7080(19) 1 d D U P A 1
H10Q H 1.004215 1.124409 1.022990 0.056 Uiso 0.7080(19) 1 calc R . P A 1
H10R H 1.066634 1.150688 0.995505 0.056 Uiso 0.7080(19) 1 calc R . P A 1
C108 C 1.1103(2) 1.08842(16) 1.01821(15) 0.0489(8) Uani 0.7080(19) 1 d D U P A 1
H10S H 1.082751 1.052766 1.022472 0.059 Uiso 0.7080(19) 1 calc R . P A 1
H10T H 1.142743 1.075046 0.991921 0.059 Uiso 0.7080(19) 1 calc R . P A 1
C109 C 1.1712(2) 1.13266(19) 1.06842(16) 0.0552(9) Uani 0.7080(19) 1 d D U P A 1
H10U H 1.139629 1.145813 1.095226 0.066 Uiso 0.7080(19) 1 calc R . P A 1
H10V H 1.199508 1.168444 1.064598 0.066 Uiso 0.7080(19) 1 calc R . P A 1
C110 C 0.52933(14) 0.85039(10) 0.90045(9) 0.0371(4) Uani 1 1 d . . . . .
H11A H 0.572540 0.888153 0.923286 0.044 Uiso 1 1 calc R . . . .
H11B H 0.554192 0.826199 0.873283 0.044 Uiso 1 1 calc R . . . .
C111 C 0.50225(14) 0.81538(9) 0.93118(8) 0.0358(4) Uani 1 1 d . . . . .
H11C H 0.458313 0.777973 0.908441 0.043 Uiso 1 1 calc R . . . .
H11D H 0.478227 0.839860 0.958681 0.043 Uiso 1 1 calc R . . . .
C112 C 0.58015(15) 0.79997(10) 0.95490(8) 0.0389(4) Uani 1 1 d . . . . .
H11E H 0.609120 0.781804 0.927702 0.047 Uiso 1 1 calc R . . . .
H11F H 0.619965 0.837757 0.980940 0.047 Uiso 1 1 calc R . . . .
C113 C 0.55977(17) 0.75694(11) 0.98000(10) 0.0505(6) Uani 1 1 d . . . . .
H11G H 0.517924 0.719720 0.954666 0.061 Uiso 1 1 calc R . . . .
H11H H 0.534093 0.775886 1.008731 0.061 Uiso 1 1 calc R . . . .
C114 C 0.63959(19) 0.74053(12) 1.00038(11) 0.0584(7) Uani 1 1 d . . . . .
H11I H 0.668827 0.726323 0.972472 0.070 Uiso 1 1 calc R . . . .
H11J H 0.678466 0.777364 1.028290 0.070 Uiso 1 1 calc R . . . .
C115 C 0.6220(3) 0.69268(17) 1.02030(17) 0.0917(13) Uani 1 1 d . . . . .
H11K H 0.588014 0.654771 0.992189 0.138 Uiso 1 1 calc GR . . . .
H11L H 0.591135 0.705482 1.047104 0.138 Uiso 1 1 calc GR . . . .
H11M H 0.675404 0.687110 1.034368 0.138 Uiso 1 1 calc GR . . . .
C232 C 0.40864(12) 0.94723(8) 0.80139(8) 0.0305(4) Uani 1 1 d . . . . .
O15 O 0.57471(12) 0.64453(7) 0.65223(7) 0.0490(4) Uani 1 1 d . . . . .
O16 O 0.58688(10) 0.71721(7) 0.80872(6) 0.0428(3) Uani 1 1 d . . . . .
O17 O 0.11291(9) 0.60820(8) 0.81667(7) 0.0467(4) Uani 1 1 d . . . . .
O18 O 0.41487(10) 0.58292(7) 0.94686(6) 0.0398(3) Uani 1 1 d . . . . .
O19 O 0.27862(12) 0.55668(10) 0.95104(7) 0.0563(4) Uani 1 1 d . . . . .
O20 O 0.29505(9) 0.54227(7) 0.68594(6) 0.0366(3) Uani 1 1 d . . . . .
O21 O 0.87138(10) 0.68030(8) 0.88652(7) 0.0511(4) Uani 1 1 d . . . . .
O22 O 0.18667(12) 0.38304(8) 0.86091(7) 0.0514(4) Uani 1 1 d D . . . .
O23 O 0.21197(10) 0.31172(8) 0.65747(7) 0.0493(4) Uani 1 1 d . . . . .
O24 O 0.14846(10) 0.42590(8) 0.54776(7) 0.0479(4) Uani 1 1 d . . . . .
O25 O 0.51889(12) 0.44500(8) 0.91140(6) 0.0476(4) Uani 1 1 d . . . . .
O26 O 0.57261(12) 0.30439(8) 0.85338(7) 0.0503(4) Uani 1 1 d . . . . .
O27 O 0.73521(10) 0.46071(7) 0.79395(6) 0.0437(4) Uani 1 1 d . . . . .
O28 O 0.62548(11) 0.46590(10) 0.56979(8) 0.0572(5) Uani 1 1 d . . . . .
N14 N 0.83102(13) 0.31896(9) 0.66084(7) 0.0425(4) Uani 1 1 d . . . . .
N15 N 0.52122(11) 0.43451(7) 0.60520(6) 0.0314(3) Uani 1 1 d . . . . .
H15 H 0.511706 0.419416 0.626985 0.038 Uiso 1 1 calc R . . . .
N16 N 0.36667(10) 0.39824(7) 0.62159(6) 0.0301(3) Uani 1 1 d . . . . .
N17 N 0.35682(11) 0.34950(8) 0.69171(7) 0.0341(3) Uani 1 1 d . . . . .
H17 H 0.401815 0.372561 0.690121 0.041 Uiso 1 1 calc R . . . .
N18 N 0.51535(11) 0.38358(7) 0.75277(6) 0.0324(3) Uani 1 1 d . . . . .
N19 N 0.54577(12) 0.51560(8) 0.87841(7) 0.0386(4) Uani 1 1 d . . . . .
H19 H 0.519352 0.531965 0.861367 0.046 Uiso 1 1 calc R . . . .
N20 N 0.60871(11) 0.61215(7) 0.86235(6) 0.0340(3) Uani 1 1 d . . . . .
N21 N 0.49218(11) 0.66106(7) 0.83538(6) 0.0327(3) Uani 1 1 d . . . . .
H21 H 0.492323 0.639488 0.852867 0.039 Uiso 1 1 calc R . . . .
N22 N 0.36940(10) 0.61991(7) 0.87269(6) 0.0303(3) Uani 1 1 d . . . . .
N23 N 0.38531(11) 0.47227(7) 0.81914(6) 0.0325(3) Uani 1 1 d . . . . .
N24 N 0.35397(10) 0.50812(7) 0.74363(6) 0.0304(3) Uani 1 1 d . . . . .
H24 H 0.403093 0.509116 0.760263 0.037 Uiso 1 1 calc R . . . .
N25 N 0.50578(10) 0.53464(7) 0.72626(6) 0.0284(3) Uani 1 1 d . . . . .
N26 N 0.61705(11) 0.48396(7) 0.75956(7) 0.0339(3) Uani 1 1 d . . . . .
H26 H 0.562231 0.475998 0.756043 0.041 Uiso 1 1 calc R . . . .
C116 C 0.87593(14) 0.29033(9) 0.62295(9) 0.0393(4) Uani 1 1 d . . . . .
C117 C 0.96177(15) 0.29161(11) 0.63713(11) 0.0473(5) Uani 1 1 d . . . . .
H117 H 0.991355 0.311557 0.672027 0.057 Uiso 1 1 calc R . . . .
C118 C 1.00357(18) 0.26295(13) 0.59900(13) 0.0607(7) Uani 1 1 d . . . . .
H118 H 1.060952 0.263528 0.608594 0.073 Uiso 1 1 calc R . . . .
C119 C 0.9604(2) 0.23377(13) 0.54717(13) 0.0628(7) Uani 1 1 d . . . . .
H119 H 0.988725 0.215042 0.521858 0.075 Uiso 1 1 calc R . . . .
C120 C 0.8751(2) 0.23233(12) 0.53284(11) 0.0563(6) Uani 1 1 d . . . . .
H120 H 0.845964 0.212721 0.497855 0.068 Uiso 1 1 calc R . . . .
C121 C 0.83287(16) 0.26005(10) 0.57049(9) 0.0445(5) Uani 1 1 d . . . . .
H121 H 0.775112 0.258440 0.560662 0.053 Uiso 1 1 calc R . . . .
C122 C 0.84407(14) 0.31560(10) 0.70972(9) 0.0388(4) Uani 1 1 d . . . . .
C123 C 0.85678(15) 0.26231(10) 0.71291(9) 0.0429(5) Uani 1 1 d . . . . .
H123 H 0.856618 0.228684 0.682969 0.052 Uiso 1 1 calc R . . . .
C124 C 0.86960(17) 0.25963(11) 0.76066(10) 0.0508(6) Uani 1 1 d . . . . .
H124 H 0.878726 0.224242 0.762668 0.061 Uiso 1 1 calc R . . . .
C125 C 0.86900(18) 0.30879(13) 0.80527(10) 0.0546(6) Uani 1 1 d . . . . .
H125 H 0.877554 0.306593 0.837220 0.066 Uiso 1 1 calc R . . . .
C126 C 0.85557(17) 0.36147(12) 0.80221(10) 0.0518(6) Uani 1 1 d . . . . .
H126 H 0.854242 0.394510 0.832156 0.062 Uiso 1 1 calc R . . . .
C127 C 0.84408(16) 0.36531(11) 0.75479(9) 0.0444(5) Uani 1 1 d . . . . .
H127 H 0.836378 0.401175 0.753160 0.053 Uiso 1 1 calc R . . . .
C128 C 0.77452(14) 0.35195(9) 0.64915(8) 0.0356(4) Uani 1 1 d . . . . .
C129 C 0.79687(14) 0.38629(9) 0.62198(9) 0.0373(4) Uani 1 1 d . . . . .
H129 H 0.850401 0.389726 0.613983 0.045 Uiso 1 1 calc R . . . .
C130 C 0.74053(13) 0.41527(9) 0.60678(8) 0.0351(4) Uani 1 1 d . . . . .
H130 H 0.756455 0.437838 0.588474 0.042 Uiso 1 1 calc R . . . .
C131 C 0.65994(12) 0.41129(8) 0.61844(7) 0.0306(4) Uani 1 1 d . . . . .
C132 C 0.63906(13) 0.37907(9) 0.64750(8) 0.0347(4) Uani 1 1 d . . . . .
H132 H 0.586418 0.376924 0.656639 0.042 Uiso 1 1 calc R . . . .
C133 C 0.69588(14) 0.35017(10) 0.66296(8) 0.0376(4) Uani 1 1 d . . . . .
H133 H 0.681309 0.329335 0.682812 0.045 Uiso 1 1 calc R . . . .
C134 C 0.60152(13) 0.44017(9) 0.59606(8) 0.0333(4) Uani 1 1 d . . . . .
C135 C 0.45246(13) 0.45064(8) 0.58295(7) 0.0302(4) Uani 1 1 d . . . . .
C136 C 0.45949(14) 0.48443(10) 0.55426(8) 0.0360(4) Uani 1 1 d . . . . .
H136 H 0.512914 0.498866 0.549344 0.043 Uiso 1 1 calc R . . . .
C137 C 0.38619(15) 0.49716(10) 0.53240(8) 0.0396(5) Uani 1 1 d . . . . .
H137 H 0.392019 0.520312 0.513429 0.048 Uiso 1 1 calc R . . . .
C138 C 0.30685(14) 0.47622(10) 0.53849(8) 0.0382(4) Uani 1 1 d . . . . .
H138 H 0.259063 0.484818 0.523570 0.046 Uiso 1 1 calc R . . . .
C139 C 0.29754(13) 0.44147(9) 0.56751(7) 0.0333(4) Uani 1 1 d . . . . .
C140 C 0.37041(12) 0.42952(8) 0.59125(7) 0.0294(4) Uani 1 1 d . . . . .
C141 C 0.28925(13) 0.37760(8) 0.62725(7) 0.0317(4) Uani 1 1 d . . . . .
C142 C 0.21211(13) 0.38439(9) 0.60365(8) 0.0350(4) Uani 1 1 d . . . . .
H142 H 0.159569 0.367699 0.608246 0.042 Uiso 1 1 calc R . . . .
C143 C 0.21646(13) 0.41629(10) 0.57368(8) 0.0362(4) Uani 1 1 d . . . . .
C144 C 0.06376(16) 0.39661(16) 0.54765(12) 0.0603(7) Uani 1 1 d . . . . .
H14A H 0.053659 0.413712 0.582378 0.072 Uiso 1 1 calc R . . . .
H14B H 0.057140 0.353049 0.536427 0.072 Uiso 1 1 calc R . . . .
C145 C 0.00103(17) 0.40785(19) 0.51011(14) 0.0716(9) Uani 1 1 d D . . . .
H14C H 0.000632 0.381363 0.474579 0.086 Uiso 0.7080(19) 1 calc R . P A 1
H14D H 0.019582 0.449922 0.515044 0.086 Uiso 0.7080(19) 1 calc R . P A 1
H14E H 0.022509 0.403027 0.479274 0.086 Uiso 0.2920(19) 1 calc R . P A 2
H14F H -0.004166 0.449452 0.526475 0.086 Uiso 0.2920(19) 1 calc R . P A 2
C146 C -0.0899(3) 0.3956(3) 0.5186(3) 0.0817(15) Uani 0.7080(19) 1 d D U P A 1
H14G H -0.107359 0.353519 0.513734 0.098 Uiso 0.7080(19) 1 calc R . P A 1
H14H H -0.088191 0.421697 0.554442 0.098 Uiso 0.7080(19) 1 calc R . P A 1
C147 C -0.1579(3) 0.4061(3) 0.4829(2) 0.0853(14) Uani 0.7080(19) 1 d D U P A 1
H14I H -0.208990 0.407362 0.496635 0.102 Uiso 0.7080(19) 1 calc R . P A 1
H14J H -0.136476 0.445452 0.482674 0.102 Uiso 0.7080(19) 1 calc R . P A 1
C148 C -0.1811(5) 0.3576(3) 0.4289(2) 0.106(2) Uani 0.7080(19) 1 d D U P A 1
H14K H -0.199634 0.318042 0.429255 0.127 Uiso 0.7080(19) 1 calc R . P A 1
H14L H -0.130853 0.357906 0.414400 0.127 Uiso 0.7080(19) 1 calc R . P A 1
C149 C -0.2539(4) 0.3669(4) 0.3939(3) 0.0906(18) Uani 0.7080(19) 1 d D U P A 1
H14M H -0.264367 0.336711 0.358640 0.136 Uiso 0.7080(19) 1 calc GR . P A 1
H14N H -0.237070 0.407063 0.395113 0.136 Uiso 0.7080(19) 1 calc GR . P A 1
H14O H -0.305381 0.362837 0.406265 0.136 Uiso 0.7080(19) 1 calc GR . P A 1
C150 C 0.28177(13) 0.34260(9) 0.66007(8) 0.0348(4) Uani 1 1 d . . . . .
C151 C 0.36957(14) 0.32333(9) 0.72678(8) 0.0334(4) Uani 1 1 d . . . . .
C152 C 0.45510(14) 0.34054(8) 0.75740(8) 0.0328(4) Uani 1 1 d . . . . .
C153 C 0.47327(15) 0.31401(9) 0.79235(8) 0.0372(4) Uani 1 1 d . . . . .
C154 C 0.40608(16) 0.27280(10) 0.79730(9) 0.0433(5) Uani 1 1 d . . . . .
H154 H 0.417685 0.255633 0.820453 0.052 Uiso 1 1 calc R . . . .
C155 C 0.32506(16) 0.25822(11) 0.76856(10) 0.0451(5) Uani 1 1 d . . . . .
H155 H 0.281473 0.231271 0.772447 0.054 Uiso 1 1 calc R . . . .
C156 C 0.30533(15) 0.28310(10) 0.73277(9) 0.0396(4) Uani 1 1 d . . . . .
H156 H 0.249245 0.272455 0.713269 0.048 Uiso 1 1 calc R . . . .
C157 C 0.55978(16) 0.33163(9) 0.82121(8) 0.0402(5) Uani 1 1 d . . . . .
C158 C 0.62081(14) 0.37306(9) 0.81546(8) 0.0387(4) Uani 1 1 d . . . . .
H158 H 0.678084 0.383673 0.833141 0.046 Uiso 1 1 calc R . . . .
C159 C 0.59425(14) 0.39939(9) 0.78173(8) 0.0346(4) Uani 1 1 d . . . . .
C160 C 0.65552(18) 0.31880(12) 0.88657(10) 0.0515(6) Uani 1 1 d . . . . .
H16A H 0.677487 0.362675 0.907018 0.062 Uiso 1 1 calc R . . . .
H16B H 0.695998 0.303850 0.866223 0.062 Uiso 1 1 calc R . . . .
C161 C 0.64133(19) 0.28671(11) 0.92169(10) 0.0525(6) Uani 1 1 d . . . . .
H16C H 0.603030 0.304248 0.942718 0.063 Uiso 1 1 calc R . . . .
H16D H 0.612569 0.243895 0.899927 0.063 Uiso 1 1 calc R . . . .
C162 C 0.72192(19) 0.29059(12) 0.95758(10) 0.0547(6) Uani 1 1 d . . . . .
H16E H 0.753397 0.333161 0.977911 0.066 Uiso 1 1 calc R . . . .
H16F H 0.758412 0.269682 0.936975 0.066 Uiso 1 1 calc R . . . .
C163 C 0.70060(19) 0.26151(11) 0.99463(10) 0.0539(6) Uani 1 1 d . . . . .
H16G H 0.668298 0.285054 1.017015 0.065 Uiso 1 1 calc R . . . .
H16H H 0.663526 0.220535 0.973907 0.065 Uiso 1 1 calc R . . . .
C164 C 0.7769(2) 0.25752(14) 1.02853(11) 0.0628(7) Uani 1 1 d . . . . .
H16I H 0.809377 0.233493 1.006657 0.075 Uiso 1 1 calc R . . . .
H16J H 0.814249 0.298275 1.049879 0.075 Uiso 1 1 calc R . . . .
C165 C 0.7493(2) 0.22860(15) 1.06321(12) 0.0716(9) Uani 1 1 d . . . . .
H16K H 0.712602 0.188161 1.042126 0.107 Uiso 1 1 calc GR . . . .
H16L H 0.718454 0.252936 1.085538 0.107 Uiso 1 1 calc GR . . . .
H16M H 0.799080 0.226251 1.084110 0.107 Uiso 1 1 calc GR . . . .
C166 C 0.65720(13) 0.45063(9) 0.77903(8) 0.0353(4) Uani 1 1 d . . . . .
C167 C 0.65089(13) 0.52881(9) 0.74450(8) 0.0336(4) Uani 1 1 d . . . . .
C168 C 0.73609(14) 0.54817(10) 0.74564(9) 0.0421(5) Uani 1 1 d . . . . .
H168 H 0.777092 0.533469 0.759891 0.051 Uiso 1 1 calc R . . . .
C169 C 0.76084(15) 0.59014(11) 0.72522(10) 0.0479(5) Uani 1 1 d . . . . .
H169 H 0.818784 0.603537 0.726681 0.058 Uiso 1 1 calc R . . . .
C170 C 0.70209(15) 0.61213(10) 0.70310(10) 0.0455(5) Uani 1 1 d . . . . .
H170 H 0.720136 0.639260 0.689082 0.055 Uiso 1 1 calc R . . . .
C171 C 0.61425(13) 0.59337(9) 0.70173(8) 0.0353(4) Uani 1 1 d . . . . .
C172 C 0.58843(12) 0.55302(8) 0.72390(7) 0.0301(4) Uani 1 1 d . . . . .
C173 C 0.44759(12) 0.55550(8) 0.70598(7) 0.0281(4) Uani 1 1 d . . . . .
C174 C 0.46422(14) 0.59362(9) 0.68058(8) 0.0335(4) Uani 1 1 d . . . . .
H174 H 0.420487 0.606304 0.666327 0.040 Uiso 1 1 calc R . . . .
C175 C 0.54774(15) 0.61138(9) 0.67765(8) 0.0364(4) Uani 1 1 d . . . . .
C176 C 0.35696(12) 0.53505(8) 0.71024(7) 0.0280(4) Uani 1 1 d . . . . .
C177 C 0.28254(13) 0.47917(8) 0.75468(7) 0.0305(4) Uani 1 1 d . . . . .
C178 C 0.19845(13) 0.46812(9) 0.72963(8) 0.0352(4) Uani 1 1 d . . . . .
H178 H 0.185839 0.482075 0.704262 0.042 Uiso 1 1 calc R . . . .
C179 C 0.13123(14) 0.43570(10) 0.74228(9) 0.0406(5) Uani 1 1 d . . . . .
H179 H 0.074778 0.427940 0.724465 0.049 Uiso 1 1 calc R . . . .
C180 C 0.14668(14) 0.41545(10) 0.77985(9) 0.0410(5) Uani 1 1 d . . . . .
H180 H 0.101282 0.394467 0.787739 0.049 Uiso 1 1 calc R . . . .
C181 C 0.23203(15) 0.42659(9) 0.80662(8) 0.0362(4) Uani 1 1 d . . . . .
C182 C 0.30137(13) 0.45844(8) 0.79428(7) 0.0311(4) Uani 1 1 d . . . . .
C183 C 0.40226(14) 0.45360(9) 0.85618(8) 0.0352(4) Uani 1 1 d . . . . .
C184 C 0.33866(16) 0.42125(9) 0.87137(8) 0.0400(5) Uani 1 1 d . . . . .
H184 H 0.354075 0.408247 0.897042 0.048 Uiso 1 1 calc R . . . .
C185 C 0.25455(15) 0.40947(9) 0.84782(8) 0.0393(5) Uani 1 1 d . . . . .
C186 C 0.2008(6) 0.3852(5) 0.9144(3) 0.087(3) Uani 0.7080(19) 1 d D U P A 1
H18A H 0.236760 0.424849 0.939923 0.105 Uiso 0.7080(19) 1 calc R . P A 1
H18B H 0.228134 0.353802 0.915809 0.105 Uiso 0.7080(19) 1 calc R . P A 1
C187 C 0.1122(5) 0.3742(3) 0.9245(4) 0.0558(15) Uani 0.7080(19) 1 d D U P A 1
H18C H 0.119525 0.382112 0.960973 0.067 Uiso 0.7080(19) 1 calc R . P A 1
H18D H 0.083911 0.331024 0.904187 0.067 Uiso 0.7080(19) 1 calc R . P A 1
C188 C 0.0503(2) 0.41017(16) 0.91328(14) 0.0514(8) Uani 0.7080(19) 1 d D U P A 1
H18E H 0.041970 0.402723 0.876889 0.062 Uiso 0.7080(19) 1 calc R . P A 1
H18F H -0.005018 0.394768 0.918660 0.062 Uiso 0.7080(19) 1 calc R . P A 1
C189 C 0.0806(2) 0.47833(17) 0.94662(15) 0.0529(8) Uani 0.7080(19) 1 d D U P A 1
H18G H 0.136902 0.493594 0.942286 0.063 Uiso 0.7080(19) 1 calc R . P A 1
H18H H 0.086712 0.485971 0.982966 0.063 Uiso 0.7080(19) 1 calc R . P A 1
C190 C 0.0203(4) 0.5136(3) 0.9336(3) 0.0582(14) Uani 0.7080(19) 1 d D U P A 1
H19A H -0.035910 0.498761 0.938310 0.070 Uiso 0.7080(19) 1 calc R . P A 1
H19B H 0.013835 0.505902 0.897248 0.070 Uiso 0.7080(19) 1 calc R . P A 1
C191 C 0.0529(7) 0.5825(3) 0.9677(4) 0.0694(18) Uani 0.7080(19) 1 d D U P A 1
H19C H 0.053095 0.590706 1.003285 0.104 Uiso 0.7080(19) 1 calc GR . P A 1
H19D H 0.015736 0.603184 0.955928 0.104 Uiso 0.7080(19) 1 calc GR . P A 1
H19E H 0.110227 0.596853 0.965128 0.104 Uiso 0.7080(19) 1 calc GR . P A 1
C192 C 0.49458(15) 0.47027(9) 0.88470(8) 0.0374(4) Uani 1 1 d . . . . .
C193 C 0.63433(14) 0.53972(9) 0.89522(8) 0.0382(4) Uani 1 1 d . . . . .
C194 C 0.69017(16) 0.51763(10) 0.91948(9) 0.0451(5) Uani 1 1 d . . . . .
H194 H 0.669251 0.486831 0.929180 0.054 Uiso 1 1 calc R . . . .
C195 C 0.77943(17) 0.54223(11) 0.92945(10) 0.0525(6) Uani 1 1 d . . . . .
H195 H 0.816743 0.526786 0.945595 0.063 Uiso 1 1 calc R . . . .
C196 C 0.81322(15) 0.58752(11) 0.91648(10) 0.0492(6) Uani 1 1 d . . . . .
H196 H 0.872512 0.601735 0.922600 0.059 Uiso 1 1 calc R . . . .
C197 C 0.75683(14) 0.61303(10) 0.89338(9) 0.0416(5) Uani 1 1 d . . . . .
C198 C 0.66732(14) 0.58962(9) 0.88350(8) 0.0370(4) Uani 1 1 d . . . . .
C199 C 0.78475(14) 0.66017(10) 0.87782(9) 0.0426(5) Uani 1 1 d . . . . .
C200 C 0.72533(14) 0.68260(9) 0.85613(9) 0.0390(4) Uani 1 1 d . . . . .
H200 H 0.742688 0.713542 0.845894 0.047 Uiso 1 1 calc R . . . .
C201 C 0.63748(13) 0.65694(9) 0.85006(8) 0.0355(4) Uani 1 1 d . . . . .
C202 C 0.57001(13) 0.68197(8) 0.82848(8) 0.0327(4) Uani 1 1 d . . . . .
C203 C 0.90272(16) 0.71934(12) 0.86305(11) 0.0529(6) Uani 1 1 d . . . . .
H20A H 0.886620 0.757582 0.877624 0.063 Uiso 1 1 calc R . . . .
H20B H 0.878150 0.699653 0.825714 0.063 Uiso 1 1 calc R . . . .
C204 C 1.00061(16) 0.73146(12) 0.87415(11) 0.0555(6) Uani 1 1 d . . . . .
H20C H 1.025329 0.759338 0.910557 0.067 Uiso 1 1 calc R . . . .
H20D H 1.016259 0.693370 0.867810 0.067 Uiso 1 1 calc R . . . .
C205 C 1.03724(19) 0.75889(14) 0.83999(12) 0.0614(7) Uani 1 1 d . . . . .
H20E H 1.094706 0.753337 0.839578 0.074 Uiso 1 1 calc R . . . .
H20F H 1.002276 0.735979 0.804593 0.074 Uiso 1 1 calc R . . . .
C206 C 1.04220(17) 0.82569(14) 0.85600(11) 0.0587(6) Uani 1 1 d . . . . .
H20G H 0.988786 0.833306 0.864880 0.070 Uiso 1 1 calc R . . . .
H20H H 1.047322 0.834886 0.826409 0.070 Uiso 1 1 calc R . . . .
C207 C 1.11689(18) 0.86915(13) 0.90213(11) 0.0559(6) Uani 1 1 d . . . . .
H20I H 1.114068 0.858494 0.931177 0.067 Uiso 1 1 calc R . . . .
H20J H 1.170625 0.863765 0.892538 0.067 Uiso 1 1 calc R . . . .
C208 C 1.1166(2) 0.93551(14) 0.91942(12) 0.0678(8) Uani 1 1 d . . . . .
H20K H 1.114605 0.945515 0.890142 0.102 Uiso 1 1 calc GR . . . .
H20L H 1.167967 0.960927 0.945909 0.102 Uiso 1 1 calc GR . . . .
H20M H 1.067162 0.942299 0.933206 0.102 Uiso 1 1 calc GR . . . .
C209 C 0.41167(12) 0.66846(8) 0.81899(7) 0.0303(4) Uani 1 1 d . . . . .
C210 C 0.39295(14) 0.69660(9) 0.78717(8) 0.0364(4) Uani 1 1 d . . . . .
H210 H 0.436431 0.714962 0.776151 0.044 Uiso 1 1 calc R . . . .
C211 C 0.30690(15) 0.69731(10) 0.77140(9) 0.0428(5) Uani 1 1 d . . . . .
H211 H 0.294668 0.717110 0.750445 0.051 Uiso 1 1 calc R . . . .
C212 C 0.24111(14) 0.66984(10) 0.78596(9) 0.0411(5) Uani 1 1 d . . . . .
H212 H 0.184793 0.669678 0.773862 0.049 Uiso 1 1 calc R . . . .
C213 C 0.25889(13) 0.64172(9) 0.81939(8) 0.0333(4) Uani 1 1 d . . . . .
C214 C 0.34516(12) 0.64230(8) 0.83761(7) 0.0291(4) Uani 1 1 d . . . . .
C215 C 0.30768(13) 0.59619(8) 0.88971(7) 0.0313(4) Uani 1 1 d . . . . .
C216 C 0.21954(13) 0.58953(9) 0.87217(8) 0.0343(4) Uani 1 1 d . . . . .
H216 H 0.178656 0.570397 0.884253 0.041 Uiso 1 1 calc R . . . .
C217 C 0.19534(13) 0.61187(9) 0.83690(8) 0.0359(4) Uani 1 1 d . . . . .
C218 C 0.04559(14) 0.57003(11) 0.82643(10) 0.0455(5) Uani 1 1 d . . . . .
H21A H 0.042311 0.589624 0.862504 0.055 Uiso 1 1 calc R . . . .
H21B H 0.058109 0.531007 0.820249 0.055 Uiso 1 1 calc R . . . .
C219 C -0.03882(15) 0.56002(12) 0.79076(10) 0.0502(6) Uani 1 1 d . . . . .
H21C H -0.044489 0.599282 0.792332 0.060 Uiso 1 1 calc R . . . .
H21D H -0.085021 0.544445 0.803805 0.060 Uiso 1 1 calc R . . . .
C220 C -0.05045(16) 0.51648(14) 0.73425(10) 0.0585(7) Uani 1 1 d D U . . .
H22A H -0.109953 0.505860 0.715581 0.070 Uiso 0.7080(19) 1 calc R . P A 1
H22B H -0.035645 0.479188 0.732049 0.070 Uiso 0.7080(19) 1 calc R . P A 1
H22C H -0.060234 0.476069 0.733653 0.070 Uiso 0.2920(19) 1 calc R . P A 2
H22D H -0.104666 0.517941 0.716164 0.070 Uiso 0.2920(19) 1 calc R . P A 2
C221 C 0.0098(3) 0.5488(3) 0.70938(18) 0.0873(18) Uani 0.7080(19) 1 d D U P A 1
H22E H -0.004215 0.587107 0.714163 0.105 Uiso 0.7080(19) 1 calc R . P A 1
H22F H 0.068596 0.559032 0.729020 0.105 Uiso 0.7080(19) 1 calc R . P A 1
C222 C 0.0072(4) 0.5148(3) 0.65323(19) 0.0895(15) Uani 0.7080(19) 1 d D U P A 1
H22G H -0.050374 0.505963 0.632489 0.107 Uiso 0.7080(19) 1 calc R . P A 1
H22H H 0.020952 0.476226 0.647345 0.107 Uiso 0.7080(19) 1 calc R . P A 1
C223 C 0.0714(4) 0.5524(4) 0.6362(3) 0.098(2) Uani 0.7080(19) 1 d D U P A 1
H22I H 0.070041 0.529431 0.600172 0.147 Uiso 0.7080(19) 1 calc GR . P A 1
H22J H 0.128240 0.561593 0.657088 0.147 Uiso 0.7080(19) 1 calc GR . P A 1
H22K H 0.056345 0.589880 0.640773 0.147 Uiso 0.7080(19) 1 calc GR . P A 1
C224 C 0.33104(14) 0.57589(9) 0.93206(8) 0.0351(4) Uani 1 1 d . . . . .
C225 C 0.43938(17) 0.56575(11) 0.98894(9) 0.0453(5) Uani 1 1 d . . . . .
H22L H 0.407515 0.524587 0.979500 0.068 Uiso 1 1 calc GR . . . .
H22M H 0.426975 0.593035 1.020082 0.068 Uiso 1 1 calc GR . . . .
H22N H 0.499836 0.568269 0.995066 0.068 Uiso 1 1 calc GR . . . .
C226 C 0.51146(19) 0.65816(11) 0.62121(9) 0.0533(6) Uani 1 1 d D . . . .
H22O H 0.489386 0.690930 0.642808 0.064 Uiso 0.7080(19) 1 calc R . P A 1
H22P H 0.463936 0.622360 0.600140 0.064 Uiso 0.7080(19) 1 calc R . P A 1
H22Q H 0.488396 0.687258 0.646206 0.064 Uiso 0.2920(19) 1 calc R . P A 2
H22R H 0.465501 0.620692 0.603650 0.064 Uiso 0.2920(19) 1 calc R . P A 2
C227 C 0.5632(2) 0.67809(16) 0.58687(13) 0.0400(7) Uani 0.7080(19) 1 d D U P A 1
H22S H 0.612528 0.712148 0.608829 0.048 Uiso 0.7080(19) 1 calc R . P A 1
H22T H 0.583971 0.644473 0.565369 0.048 Uiso 0.7080(19) 1 calc R . P A 1
C228 C 0.5058(2) 0.69700(15) 0.55237(13) 0.0443(7) Uani 0.7080(19) 1 d D U P A 1
H22U H 0.486207 0.731010 0.574308 0.053 Uiso 0.7080(19) 1 calc R . P A 1
H22V H 0.455587 0.663149 0.531679 0.053 Uiso 0.7080(19) 1 calc R . P A 1
C229 C 0.5513(2) 0.71578(14) 0.51583(12) 0.0477(8) Uani 0.7080(19) 1 d D U P A 1
H22W H 0.601864 0.749380 0.536456 0.057 Uiso 0.7080(19) 1 calc R . P A 1
H22X H 0.570349 0.681642 0.493578 0.057 Uiso 0.7080(19) 1 calc R . P A 1
C230 C 0.4939(3) 0.73523(16) 0.48193(13) 0.0547(9) Uani 0.7080(19) 1 d D U P A 1
H23A H 0.477768 0.770986 0.504090 0.066 Uiso 0.7080(19) 1 calc R . P A 1
H23B H 0.441693 0.702594 0.462874 0.066 Uiso 0.7080(19) 1 calc R . P A 1
C231 C 0.5378(3) 0.75017(19) 0.44323(15) 0.0687(12) Uani 0.7080(19) 1 d D U P A 1
H23C H 0.499135 0.761866 0.422508 0.103 Uiso 0.7080(19) 1 calc GR . P A 1
H23D H 0.553314 0.714760 0.420913 0.103 Uiso 0.7080(19) 1 calc GR . P A 1
H23E H 0.588689 0.783261 0.461937 0.103 Uiso 0.7080(19) 1 calc GR . P A 1
C42A C 0.2862(11) 1.1907(9) 0.5557(8) 0.128(5) Uani 0.2920(19) 1 d D U P A 2
H42C H 0.310685 1.160157 0.533225 0.154 Uiso 0.2920(19) 1 calc R . P A 2
H42D H 0.332112 1.223424 0.583077 0.154 Uiso 0.2920(19) 1 calc R . P A 2
C43A C 0.2298(12) 1.2151(9) 0.5245(7) 0.122(4) Uani 0.2920(19) 1 d D U P A 2
H43C H 0.186346 1.182112 0.495726 0.146 Uiso 0.2920(19) 1 calc R . P A 2
H43D H 0.202316 1.243566 0.546628 0.146 Uiso 0.2920(19) 1 calc R . P A 2
C44A C 0.2972(12) 1.2471(9) 0.5054(8) 0.130(6) Uani 0.2920(19) 1 d D U P A 2
H44C H 0.325642 1.218154 0.484770 0.156 Uiso 0.2920(19) 1 calc R . P A 2
H44D H 0.340262 1.279535 0.534842 0.156 Uiso 0.2920(19) 1 calc R . P A 2
C45A C 0.2518(19) 1.2740(11) 0.4719(9) 0.155(7) Uani 0.2920(19) 1 d D U P A 2
H45D H 0.192747 1.251016 0.457391 0.232 Uiso 0.2920(19) 1 calc GR . P A 2
H45E H 0.279852 1.271938 0.444274 0.232 Uiso 0.2920(19) 1 calc GR . P A 2
H45F H 0.254607 1.315957 0.493315 0.232 Uiso 0.2920(19) 1 calc GR . P A 2
C41A C 0.2206(11) 1.1630(8) 0.5777(7) 0.091(4) Uani 0.2920(19) 1 d D U P A 2
H41C H 0.174573 1.131974 0.549129 0.109 Uiso 0.2920(19) 1 calc R . P A 2
H41D H 0.195908 1.194550 0.598518 0.109 Uiso 0.2920(19) 1 calc R . P A 2
O14A O 0.8737(5) 0.8795(4) 0.6803(3) 0.0515(17) Uani 0.2920(19) 1 d . U P A 2
C91A C 0.9370(6) 0.9171(6) 0.6683(4) 0.053(2) Uani 0.2920(19) 1 d D U P A 2
H91C H 0.920793 0.954444 0.672123 0.063 Uiso 0.2920(19) 1 calc R . P A 2
H91D H 0.940187 0.895665 0.632414 0.063 Uiso 0.2920(19) 1 calc R . P A 2
C92A C 1.0231(6) 0.9325(5) 0.7042(4) 0.061(3) Uani 0.2920(19) 1 d D U P A 2
H92C H 1.068231 0.943996 0.688459 0.073 Uiso 0.2920(19) 1 calc R . P A 2
H92D H 1.030690 0.896866 0.709363 0.073 Uiso 0.2920(19) 1 calc R . P A 2
C93A C 1.0304(7) 0.9850(6) 0.7565(4) 0.066(3) Uani 0.2920(19) 1 d D U P A 2
H93C H 1.088620 0.995397 0.776949 0.079 Uiso 0.2920(19) 1 calc R . P A 2
H93D H 1.024132 1.019984 0.749844 0.079 Uiso 0.2920(19) 1 calc R . P A 2
C94A C 0.9710(8) 0.9782(7) 0.7901(5) 0.083(3) Uani 0.2920(19) 1 d D U P A 2
H94C H 0.912501 0.972302 0.772130 0.100 Uiso 0.2920(19) 1 calc R . P A 2
H94D H 0.985729 1.015639 0.822062 0.100 Uiso 0.2920(19) 1 calc R . P A 2
C95A C 0.9754(11) 0.9251(7) 0.8036(7) 0.113(4) Uani 0.2920(19) 1 d D U P A 2
H95C H 1.033309 0.925399 0.817955 0.135 Uiso 0.2920(19) 1 calc R . P A 2
H95D H 0.945249 0.885511 0.775318 0.135 Uiso 0.2920(19) 1 calc R . P A 2
C96A C 0.9239(14) 0.9495(12) 0.8453(8) 0.135(8) Uani 0.2920(19) 1 d D U P A 2
H96D H 0.864208 0.927935 0.831134 0.202 Uiso 0.2920(19) 1 calc GR . P A 2
H96E H 0.930159 0.992433 0.855272 0.202 Uiso 0.2920(19) 1 calc GR . P A 2
H96F H 0.945551 0.943337 0.875344 0.202 Uiso 0.2920(19) 1 calc GR . P A 2
C1A C 0.5207(8) 0.6817(5) 0.5805(4) 0.060(3) Uani 0.2920(19) 1 d D U P A 2
H1AA H 0.538036 0.651210 0.553017 0.072 Uiso 0.2920(19) 1 calc R . P A 2
H1AB H 0.568607 0.717996 0.596373 0.072 Uiso 0.2920(19) 1 calc R . P A 2
C1B C 0.4461(8) 0.6982(6) 0.5535(4) 0.073(3) Uani 0.2920(19) 1 d D U P A 2
H1BA H 0.399918 0.661518 0.532590 0.088 Uiso 0.2920(19) 1 calc R . P A 2
H1BB H 0.423821 0.726381 0.579814 0.088 Uiso 0.2920(19) 1 calc R . P A 2
C1C C 0.4763(7) 0.7275(5) 0.5189(4) 0.078(3) Uani 0.2920(19) 1 d D U P A 2
H1CA H 0.495229 0.698575 0.491235 0.093 Uiso 0.2920(19) 1 calc R . P A 2
H1CB H 0.524594 0.763017 0.539354 0.093 Uiso 0.2920(19) 1 calc R . P A 2
C1D C 0.4025(8) 0.7468(5) 0.4955(5) 0.088(3) Uani 0.2920(19) 1 d D U P A 2
H1DA H 0.356653 0.710126 0.473836 0.106 Uiso 0.2920(19) 1 calc R . P A 2
H1DB H 0.422844 0.763766 0.472586 0.106 Uiso 0.2920(19) 1 calc R . P A 2
C1E C 0.3632(7) 0.7930(5) 0.5326(4) 0.073(3) Uani 0.2920(19) 1 d D U P A 2
H1EA H 0.332026 0.810848 0.513901 0.110 Uiso 0.2920(19) 1 calc GR . P A 2
H1EB H 0.408257 0.824592 0.560610 0.110 Uiso 0.2920(19) 1 calc GR . P A 2
H1EC H 0.324757 0.772513 0.546560 0.110 Uiso 0.2920(19) 1 calc GR . P A 2
C1F C 0.0088(4) 0.5167(3) 0.6993(3) 0.0255(13) Uani 0.2920(19) 1 d D U P A 2
H1FA H -0.012624 0.480669 0.666255 0.031 Uiso 0.2920(19) 1 calc R . P A 2
H1FB H 0.065612 0.516729 0.715279 0.031 Uiso 0.2920(19) 1 calc R . P A 2
C1G C 0.0126(4) 0.5759(3) 0.6907(3) 0.0316(14) Uani 0.2920(19) 1 d D U P A 2
H1GA H -0.043896 0.573823 0.672589 0.038 Uiso 0.2920(19) 1 calc R . P A 2
H1GB H 0.028197 0.611142 0.724328 0.038 Uiso 0.2920(19) 1 calc R . P A 2
C1H C 0.0763(7) 0.5840(4) 0.6598(3) 0.050(2) Uani 0.2920(19) 1 d D U P A 2
H1HA H 0.054124 0.554784 0.624046 0.075 Uiso 0.2920(19) 1 calc GR . P A 2
H1HB H 0.129373 0.577773 0.673661 0.075 Uiso 0.2920(19) 1 calc GR . P A 2
H1HC H 0.086423 0.624677 0.661844 0.075 Uiso 0.2920(19) 1 calc GR . P A 2
C1I C -0.0888(5) 0.3621(5) 0.4941(4) 0.058(2) Uani 0.2920(19) 1 d D U P A 2
H1IA H -0.084604 0.320359 0.477231 0.069 Uiso 0.2920(19) 1 calc R . P A 2
H1IB H -0.111367 0.366928 0.524561 0.069 Uiso 0.2920(19) 1 calc R . P A 2
C1J C -0.1476(6) 0.3767(6) 0.4564(4) 0.068(3) Uani 0.2920(19) 1 d D U P A 2
H1JA H -0.142849 0.420284 0.471475 0.081 Uiso 0.2920(19) 1 calc R . P A 2
H1JB H -0.128871 0.366013 0.424144 0.081 Uiso 0.2920(19) 1 calc R . P A 2
C1K C -0.2415(6) 0.3421(6) 0.4445(5) 0.082(3) Uani 0.2920(19) 1 d D U P A 2
H1KA H -0.245200 0.299227 0.435724 0.098 Uiso 0.2920(19) 1 calc R . P A 2
H1KB H -0.263821 0.358362 0.475291 0.098 Uiso 0.2920(19) 1 calc R . P A 2
C1L C -0.2959(10) 0.3475(9) 0.3995(6) 0.106(6) Uani 0.2920(19) 1 d D U P A 2
H1LA H -0.269906 0.336039 0.370288 0.159 Uiso 0.2920(19) 1 calc GR . P A 2
H1LB H -0.299500 0.389036 0.410101 0.159 Uiso 0.2920(19) 1 calc GR . P A 2
H1LC H -0.352628 0.320937 0.389691 0.159 Uiso 0.2920(19) 1 calc GR . P A 2
C1M C 0.1988(7) 0.3883(5) 0.9127(3) 0.025(2) Uani 0.2920(19) 1 d D U P A 2
H1MA H 0.230999 0.429651 0.936954 0.030 Uiso 0.2920(19) 1 calc R . P A 2
H1MB H 0.231486 0.360380 0.916498 0.030 Uiso 0.2920(19) 1 calc R . P A 2
C1N C 0.1117(13) 0.3734(7) 0.9249(12) 0.082(5) Uani 0.2920(19) 1 d D U P A 2
H1NA H 0.114123 0.357114 0.950777 0.098 Uiso 0.2920(19) 1 calc R . P A 2
H1NB H 0.067103 0.345811 0.893935 0.098 Uiso 0.2920(19) 1 calc R . P A 2
C1O C 0.1015(7) 0.4387(4) 0.9466(4) 0.060(2) Uani 0.2920(19) 1 d D U P A 2
H1OA H 0.157132 0.467187 0.966056 0.072 Uiso 0.2920(19) 1 calc R . P A 2
H1OB H 0.063811 0.442879 0.970341 0.072 Uiso 0.2920(19) 1 calc R . P A 2
C1P C 0.0641(7) 0.4549(4) 0.9029(4) 0.062(2) Uani 0.2920(19) 1 d D U P A 2
H1PA H 0.110862 0.475076 0.893072 0.075 Uiso 0.2920(19) 1 calc R . P A 2
H1PB H 0.032402 0.417506 0.872629 0.075 Uiso 0.2920(19) 1 calc R . P A 2
C1Q C 0.0045(11) 0.4966(7) 0.9192(8) 0.073(4) Uani 0.2920(19) 1 d D U P A 2
H1QA H -0.040530 0.477168 0.930754 0.088 Uiso 0.2920(19) 1 calc R . P A 2
H1QB H -0.022758 0.501263 0.889042 0.088 Uiso 0.2920(19) 1 calc R . P A 2
C1R C 0.0508(16) 0.5601(7) 0.9629(9) 0.070(5) Uani 0.2920(19) 1 d D U P A 2
H1RA H 0.079861 0.555832 0.992419 0.105 Uiso 0.2920(19) 1 calc GR . P A 2
H1RB H 0.009524 0.583190 0.972936 0.105 Uiso 0.2920(19) 1 calc GR . P A 2
H1RC H 0.091985 0.581089 0.950700 0.105 Uiso 0.2920(19) 1 calc GR . P A 2
C1S C 0.9230(9) 1.1092(8) 0.9463(6) 0.081(4) Uani 0.2920(19) 1 d D U P A 2
H1SA H 0.933360 1.153264 0.959740 0.097 Uiso 0.2920(19) 1 calc R . P A 2
H1SB H 0.931899 1.093745 0.911199 0.097 Uiso 0.2920(19) 1 calc R . P A 2
C1T C 0.9857(7) 1.0935(7) 0.9806(5) 0.070(2) Uani 0.2920(19) 1 d D U P A 2
H1TA H 0.991859 1.120768 1.016849 0.084 Uiso 0.2920(19) 1 calc R . P A 2
H1TB H 0.962191 1.052014 0.976014 0.084 Uiso 0.2920(19) 1 calc R . P A 2
C1U C 1.0737(7) 1.0985(7) 0.9685(5) 0.089(3) Uani 0.2920(19) 1 d D U P A 2
H1UA H 1.079676 1.124381 0.950216 0.107 Uiso 0.2920(19) 1 calc R . P A 2
H1UB H 1.075830 1.058126 0.944823 0.107 Uiso 0.2920(19) 1 calc R . P A 2
C1V C 1.1514(9) 1.1241(8) 1.0154(5) 0.108(4) Uani 0.2920(19) 1 d D U P A 2
H1VA H 1.202107 1.117110 1.002292 0.129 Uiso 0.2920(19) 1 calc R . P A 2
H1VB H 1.159932 1.168012 1.033204 0.129 Uiso 0.2920(19) 1 calc R . P A 2
C1W C 1.1459(11) 1.0983(9) 1.0545(7) 0.109(4) Uani 0.2920(19) 1 d D U P A 2
H1WA H 1.132662 1.053968 1.037368 0.131 Uiso 0.2920(19) 1 calc R . P A 2
H1WB H 1.100889 1.109761 1.072078 0.131 Uiso 0.2920(19) 1 calc R . P A 2
C54A C 1.2336(13) 1.1244(10) 1.0940(10) 0.082(6) Uani 0.2920(19) 1 d D U P A 2
H54D H 1.241761 1.096807 1.109488 0.123 Uiso 0.2920(19) 1 calc GR . P A 2
H54E H 1.235161 1.163435 1.120766 0.123 Uiso 0.2920(19) 1 calc GR . P A 2
H54F H 1.278483 1.129096 1.076525 0.123 Uiso 0.2920(19) 1 calc GR . P A 2

loop_
_atom_site_aniso_label
_atom_site_aniso_U_11
_atom_site_aniso_U_22
_atom_site_aniso_U_33
_atom_site_aniso_U_23
_atom_site_aniso_U_13
_atom_site_aniso_U_12
O1 0.0415(8) 0.0592(10) 0.0600(10) 0.0455(8) 0.0164(7) 0.0187(7)
O2 0.0330(8) 0.0649(10) 0.0570(10) 0.0371(9) 0.0059(7) 0.0168(7)
O3 0.0378(8) 0.0529(9) 0.0560(10) 0.0335(8) 0.0051(7) -0.0004(7)
O4 0.0613(10) 0.0518(9) 0.0438(8) 0.0327(8) 0.0021(7) 0.0200(8)
O5 0.0300(7) 0.0434(8) 0.0527(9) 0.0251(7) 0.0012(6) 0.0136(6)
O6 0.0335(7) 0.0446(8) 0.0533(9) 0.0357(7) 0.0137(6) 0.0140(6)
O7 0.0249(6) 0.0498(8) 0.0493(8) 0.0327(7) 0.0054(6) 0.0108(6)
O8 0.0414(8) 0.0488(9) 0.0422(8) 0.0279(7) 0.0062(6) -0.0057(7)
O9 0.0379(7) 0.0420(8) 0.0403(8) 0.0252(6) 0.0022(6) 0.0077(6)
O10 0.0267(7) 0.0460(8) 0.0582(9) 0.0294(7) 0.0098(6) 0.0023(6)
O11 0.0349(8) 0.0516(9) 0.0726(11) 0.0459(9) 0.0105(7) 0.0080(7)
O12 0.0448(9) 0.0488(9) 0.0484(9) 0.0227(7) 0.0060(7) 0.0148(7)
O13 0.0576(11) 0.0814(14) 0.0754(13) 0.0512(12) 0.0229(10) 0.0167(10)
O14 0.0252(11) 0.0501(15) 0.0471(14) 0.0256(13) 0.0115(9) 0.0152(12)
N1 0.0467(10) 0.0487(10) 0.0445(10) 0.0277(9) 0.0066(8) 0.0209(8)
N2 0.0334(9) 0.0512(10) 0.0441(9) 0.0352(8) 0.0075(7) 0.0124(7)
N3 0.0315(8) 0.0322(8) 0.0279(7) 0.0148(6) 0.0009(6) 0.0051(6)
N4 0.0346(8) 0.0335(8) 0.0318(8) 0.0196(7) 0.0039(7) 0.0026(6)
N5 0.0371(8) 0.0282(7) 0.0294(8) 0.0154(6) 0.0035(6) 0.0099(6)
N6 0.0258(8) 0.0362(8) 0.0466(9) 0.0251(8) 0.0035(7) 0.0100(6)
N7 0.0251(7) 0.0304(8) 0.0392(8) 0.0197(7) 0.0043(6) 0.0075(6)
N8 0.0233(7) 0.0357(8) 0.0367(8) 0.0215(7) 0.0038(6) 0.0065(6)
N9 0.0289(8) 0.0275(7) 0.0314(8) 0.0142(6) 0.0061(6) 0.0069(6)
N10 0.0274(8) 0.0369(8) 0.0419(9) 0.0244(7) 0.0033(7) 0.0063(6)
N11 0.0249(7) 0.0345(8) 0.0420(9) 0.0195(7) 0.0032(7) 0.0051(6)
N12 0.0264(8) 0.0356(8) 0.0562(11) 0.0276(8) 0.0063(7) 0.0072(7)
N13 0.0297(8) 0.0255(7) 0.0422(9) 0.0099(7) 0.0065(7) 0.0050(6)
C1 0.0388(11) 0.0436(11) 0.0436(11) 0.0245(9) 0.0054(9) 0.0147(9)
C2 0.0481(13) 0.0498(13) 0.0500(13) 0.0236(11) 0.0041(10) 0.0192(10)
C3 0.0539(15) 0.0766(18) 0.0446(13) 0.0200(13) 0.0063(11) 0.0251(13)
C4 0.0588(16) 0.113(3) 0.0551(15) 0.0540(17) 0.0168(13) 0.0397(17)
C5 0.0625(16) 0.084(2) 0.0740(18) 0.0589(17) 0.0268(14) 0.0391(15)
C6 0.0549(14) 0.0512(13) 0.0555(14) 0.0333(11) 0.0158(11) 0.0229(11)
C7 0.0389(11) 0.0300(9) 0.0429(11) 0.0181(8) 0.0031(9) 0.0083(8)
C8 0.0370(11) 0.0369(10) 0.0461(12) 0.0213(9) 0.0000(9) 0.0038(8)
C9 0.0399(12) 0.0454(12) 0.0665(15) 0.0309(11) 0.0127(11) 0.0112(10)
C10 0.0624(16) 0.0470(13) 0.0601(15) 0.0239(12) 0.0215(13) 0.0187(12)
C11 0.0700(17) 0.0420(12) 0.0434(12) 0.0145(10) 0.0066(12) 0.0148(11)
C12 0.0458(12) 0.0381(11) 0.0474(12) 0.0161(10) -0.0046(10) 0.0106(9)
C13 0.0379(10) 0.0391(10) 0.0408(11) 0.0213(9) 0.0023(8) 0.0130(9)
C14 0.0423(12) 0.0592(14) 0.0519(13) 0.0417(12) 0.0077(10) 0.0138(10)
C15 0.0347(10) 0.0593(13) 0.0482(12) 0.0378(11) 0.0085(9) 0.0121(10)
C16 0.0355(10) 0.0357(10) 0.0359(10) 0.0204(8) 0.0049(8) 0.0099(8)
C17 0.0392(11) 0.0345(10) 0.0534(12) 0.0289(9) 0.0132(9) 0.0111(8)
C18 0.0358(11) 0.0403(11) 0.0605(14) 0.0296(10) 0.0121(10) 0.0113(9)
C19 0.0354(10) 0.0367(10) 0.0368(10) 0.0221(8) 0.0068(8) 0.0089(8)
C20 0.0348(10) 0.0436(11) 0.0396(10) 0.0258(9) 0.0042(8) 0.0102(8)
C21 0.0345(10) 0.0354(10) 0.0314(9) 0.0188(8) 0.0019(8) 0.0073(8)
C22 0.0353(10) 0.0408(10) 0.0351(10) 0.0204(9) 0.0019(8) 0.0090(8)
C23 0.0417(12) 0.0602(14) 0.0496(13) 0.0374(11) 0.0031(10) 0.0148(10)
C24 0.0472(13) 0.0761(17) 0.0614(15) 0.0539(14) 0.0096(11) 0.0181(12)
C25 0.0407(12) 0.0688(15) 0.0584(14) 0.0471(13) 0.0118(10) 0.0150(11)
C26 0.0335(10) 0.0398(10) 0.0381(10) 0.0174(9) 0.0012(8) 0.0101(8)
C27 0.0322(10) 0.0375(10) 0.0391(10) 0.0184(9) 0.0049(8) 0.0063(8)
C28 0.0339(10) 0.0297(9) 0.0284(9) 0.0114(7) 0.0020(7) 0.0034(7)
C29 0.0363(10) 0.0310(9) 0.0351(10) 0.0161(8) 0.0064(8) 0.0043(8)
C30 0.0450(11) 0.0269(9) 0.0298(9) 0.0150(7) 0.0076(8) 0.0085(8)
C31 0.0464(12) 0.0337(10) 0.0396(11) 0.0207(9) 0.0079(9) 0.0051(9)
C32 0.0599(14) 0.0360(11) 0.0474(12) 0.0273(10) 0.0162(11) 0.0075(10)
C33 0.0617(14) 0.0384(11) 0.0406(11) 0.0257(9) 0.0111(10) 0.0165(10)
C34 0.0530(12) 0.0295(9) 0.0315(9) 0.0171(8) 0.0089(9) 0.0152(9)
C35 0.0432(11) 0.0283(9) 0.0279(9) 0.0140(7) 0.0063(8) 0.0130(8)
C36 0.0528(12) 0.0346(10) 0.0317(9) 0.0174(8) 0.0045(9) 0.0198(9)
C37 0.0409(11) 0.0350(10) 0.0336(10) 0.0157(8) 0.0019(8) 0.0161(8)
C38 0.0357(10) 0.0328(9) 0.0305(9) 0.0145(8) 0.0028(7) 0.0142(8)
C39 0.0321(9) 0.0311(9) 0.0345(9) 0.0151(8) 0.0007(7) 0.0122(7)
C40 0.0553(14) 0.0640(15) 0.0426(12) 0.0307(11) 0.0039(10) 0.0258(12)
C41 0.0357(17) 0.0541(19) 0.0406(16) 0.0324(14) 0.0076(13) 0.0186(15)
C42 0.0403(15) 0.0415(15) 0.0301(13) 0.0199(11) 0.0043(11) 0.0169(12)
C43 0.0502(17) 0.0465(16) 0.0288(13) 0.0196(12) 0.0065(12) 0.0246(13)
C44 0.068(2) 0.0491(17) 0.0404(16) 0.0294(14) 0.0126(15) 0.0301(16)
C45 0.131(4) 0.069(3) 0.050(2) 0.041(2) 0.027(2) 0.053(3)
C46 0.0258(9) 0.0308(9) 0.0429(10) 0.0204(8) 0.0036(8) 0.0074(7)
C47 0.0246(9) 0.0418(11) 0.0541(12) 0.0263(10) 0.0057(8) 0.0109(8)
C48 0.0280(10) 0.0453(11) 0.0627(14) 0.0314(11) 0.0128(9) 0.0096(8)
C49 0.0313(10) 0.0421(11) 0.0570(13) 0.0321(10) 0.0135(9) 0.0099(8)
C50 0.0280(9) 0.0317(9) 0.0453(11) 0.0222(8) 0.0079(8) 0.0093(7)
C51 0.0318(9) 0.0324(9) 0.0424(10) 0.0225(8) 0.0092(8) 0.0106(8)
C52 0.0287(9) 0.0367(10) 0.0436(11) 0.0250(9) 0.0078(8) 0.0125(8)
C53 0.0250(9) 0.0305(9) 0.0392(10) 0.0199(8) 0.0053(7) 0.0078(7)
C54 0.045(3) 0.098(5) 0.090(5) 0.053(4) 0.008(3) 0.034(3)
C55 0.0262(9) 0.0302(9) 0.0373(10) 0.0188(8) 0.0049(7) 0.0077(7)
C56 0.0279(9) 0.0260(8) 0.0313(9) 0.0132(7) 0.0070(7) 0.0065(7)
C57 0.0281(9) 0.0330(9) 0.0363(10) 0.0153(8) 0.0063(8) 0.0069(7)
C58 0.0266(9) 0.0367(10) 0.0427(11) 0.0155(9) 0.0074(8) 0.0046(8)
C59 0.0334(10) 0.0326(9) 0.0403(10) 0.0146(8) 0.0115(8) 0.0014(8)
C60 0.0344(10) 0.0262(8) 0.0305(9) 0.0105(7) 0.0094(8) 0.0037(7)
C61 0.0307(9) 0.0239(8) 0.0306(9) 0.0112(7) 0.0079(7) 0.0061(7)
C62 0.0310(9) 0.0263(8) 0.0310(9) 0.0135(7) 0.0059(7) 0.0066(7)
C63 0.0389(10) 0.0311(9) 0.0320(9) 0.0170(8) 0.0060(8) 0.0047(8)
C64 0.0390(10) 0.0275(9) 0.0339(10) 0.0139(8) 0.0107(8) 0.0009(8)
C65 0.0319(9) 0.0300(9) 0.0316(9) 0.0140(7) 0.0060(7) 0.0079(7)
C66 0.0268(9) 0.0346(9) 0.0333(9) 0.0150(8) 0.0046(7) 0.0069(7)
C67 0.0319(10) 0.0394(10) 0.0370(10) 0.0200(8) 0.0065(8) 0.0103(8)
C68 0.0274(9) 0.0483(11) 0.0388(10) 0.0201(9) 0.0027(8) 0.0114(8)
C69 0.0241(9) 0.0445(11) 0.0416(11) 0.0184(9) 0.0052(8) 0.0071(8)
C70 0.0256(9) 0.0353(10) 0.0374(10) 0.0154(8) 0.0045(7) 0.0051(7)
C71 0.0253(9) 0.0308(9) 0.0368(10) 0.0146(8) 0.0035(7) 0.0055(7)
C72 0.0274(9) 0.0303(9) 0.0441(11) 0.0197(8) 0.0041(8) 0.0028(7)
C73 0.0304(10) 0.0342(10) 0.0512(12) 0.0240(9) 0.0077(9) 0.0032(8)
C74 0.0242(9) 0.0332(9) 0.0440(11) 0.0150(8) 0.0055(8) 0.0008(7)
C75 0.0351(11) 0.0483(12) 0.0551(13) 0.0290(11) 0.0078(10) -0.0027(9)
C76 0.0383(11) 0.0476(12) 0.0535(13) 0.0230(11) 0.0138(10) -0.0008(9)
C77 0.0348(11) 0.0458(12) 0.0546(13) 0.0243(10) 0.0115(10) 0.0044(9)
C78 0.0353(12) 0.0569(14) 0.0677(16) 0.0265(13) 0.0124(11) 0.0041(10)
C79 0.0443(13) 0.0660(17) 0.0674(17) 0.0367(14) -0.0021(12) -0.0036(12)
C80 0.0694(18) 0.0563(15) 0.0566(15) 0.0313(13) -0.0069(13) -0.0079(13)
C81 0.0262(9) 0.0340(10) 0.0512(12) 0.0232(9) 0.0052(8) 0.0033(7)
C82 0.0264(9) 0.0256(8) 0.0454(11) 0.0125(8) 0.0032(8) 0.0049(7)
C83 0.0331(10) 0.0344(10) 0.0508(12) 0.0197(9) 0.0054(9) 0.0095(8)
C84 0.0383(11) 0.0474(12) 0.0505(13) 0.0216(10) 0.0054(9) 0.0180(9)
C85 0.0351(11) 0.0592(14) 0.0464(12) 0.0184(11) 0.0045(9) 0.0231(10)
C86 0.0309(10) 0.0413(11) 0.0369(10) 0.0069(9) 0.0065(8) 0.0117(8)
C87 0.0282(9) 0.0257(8) 0.0394(10) 0.0081(8) 0.0031(8) 0.0061(7)
C88 0.0356(10) 0.0286(9) 0.0375(10) 0.0063(8) 0.0070(8) 0.0069(8)
C89 0.0322(10) 0.0502(12) 0.0378(11) 0.0112(9) 0.0125(8) 0.0078(9)
C90 0.0286(10) 0.0665(15) 0.0369(11) 0.0148(10) 0.0068(8) 0.0154(10)
C91 0.0292(14) 0.071(2) 0.0512(18) 0.0354(18) 0.0167(13) 0.0178(15)
C92 0.035(2) 0.068(3) 0.060(3) 0.041(2) 0.0111(18) 0.0051(18)
C93 0.0319(18) 0.083(3) 0.067(3) 0.033(3) 0.003(2) 0.001(2)
C94 0.0327(15) 0.069(2) 0.0482(17) 0.0278(16) -0.0017(13) 0.0194(14)
C95 0.0443(19) 0.0511(19) 0.0518(19) 0.0243(16) 0.0007(16) 0.0160(15)
C96 0.038(2) 0.082(3) 0.049(2) 0.028(2) 0.0038(18) 0.011(2)
C97 0.0420(11) 0.0340(10) 0.0435(11) 0.0135(9) 0.0121(9) 0.0092(9)
C98 0.0661(17) 0.0570(15) 0.0509(14) 0.0247(12) 0.0051(12) 0.0234(13)
C99 0.0492(13) 0.0523(13) 0.0513(13) 0.0349(11) 0.0108(10) 0.0019(10)
C100 0.0550(14) 0.0596(15) 0.0472(13) 0.0303(12) 0.0102(11) 0.0066(12)
C101 0.0631(16) 0.0518(14) 0.0463(13) 0.0247(11) 0.0122(11) 0.0055(12)
C102 0.0644(18) 0.0615(16) 0.0752(19) 0.0331(15) 0.0262(15) 0.0109(14)
C103 0.068(2) 0.084(2) 0.107(3) 0.038(2) 0.036(2) 0.0186(18)
C104 0.078(2) 0.096(3) 0.096(3) 0.033(2) 0.005(2) 0.033(2)
C105 0.0288(14) 0.0444(18) 0.050(2) 0.0256(16) 0.0111(14) 0.0121(13)
C106 0.0367(15) 0.0497(17) 0.0499(18) 0.0288(15) 0.0129(14) 0.0162(13)
C107 0.0439(18) 0.0534(19) 0.0468(18) 0.0277(15) 0.0073(15) 0.0119(15)
C108 0.0420(17) 0.0445(17) 0.063(2) 0.0308(16) 0.0006(15) 0.0079(14)
C109 0.0423(19) 0.049(2) 0.065(2) 0.0174(18) 0.0019(16) 0.0153(16)
C110 0.0367(10) 0.0412(11) 0.0456(11) 0.0283(9) 0.0108(9) 0.0158(8)
C111 0.0412(11) 0.0348(10) 0.0343(10) 0.0185(8) 0.0073(8) 0.0096(8)
C112 0.0460(12) 0.0354(10) 0.0336(10) 0.0162(8) 0.0013(9) 0.0096(9)
C113 0.0556(14) 0.0435(12) 0.0460(12) 0.0262(10) -0.0091(11) -0.0013(10)
C114 0.0620(16) 0.0475(13) 0.0589(15) 0.0295(12) -0.0122(12) 0.0043(12)
C115 0.082(2) 0.078(2) 0.116(3) 0.068(2) -0.023(2) 0.0000(18)
C232 0.0244(8) 0.0288(9) 0.0400(10) 0.0180(8) 0.0041(7) 0.0064(7)
O15 0.0612(10) 0.0418(8) 0.0539(9) 0.0323(8) 0.0197(8) 0.0046(7)
O16 0.0417(8) 0.0410(8) 0.0514(9) 0.0255(7) 0.0130(7) 0.0096(6)
O17 0.0274(7) 0.0556(9) 0.0627(10) 0.0345(8) 0.0023(7) 0.0092(6)
O18 0.0419(8) 0.0518(9) 0.0336(7) 0.0257(7) 0.0065(6) 0.0156(7)
O19 0.0480(9) 0.0788(12) 0.0629(11) 0.0515(10) 0.0168(8) 0.0139(9)
O20 0.0319(7) 0.0415(8) 0.0421(8) 0.0253(6) 0.0025(6) 0.0109(6)
O21 0.0323(8) 0.0493(9) 0.0628(10) 0.0206(8) 0.0015(7) 0.0048(7)
O22 0.0554(10) 0.0532(9) 0.0533(10) 0.0327(8) 0.0193(8) 0.0040(8)
O23 0.0386(8) 0.0562(10) 0.0587(10) 0.0382(8) 0.0039(7) -0.0002(7)
O24 0.0342(8) 0.0672(11) 0.0584(10) 0.0418(9) 0.0087(7) 0.0184(7)
O25 0.0604(10) 0.0517(9) 0.0444(8) 0.0334(7) 0.0086(7) 0.0201(8)
O26 0.0602(10) 0.0484(9) 0.0507(9) 0.0325(8) -0.0006(8) 0.0186(8)
O27 0.0335(7) 0.0413(8) 0.0492(9) 0.0149(7) -0.0013(6) 0.0123(6)
O28 0.0419(9) 0.0888(13) 0.0811(12) 0.0715(12) 0.0220(8) 0.0249(9)
N14 0.0519(11) 0.0463(10) 0.0408(9) 0.0246(8) 0.0109(8) 0.0260(9)
N15 0.0340(8) 0.0365(8) 0.0314(8) 0.0227(7) 0.0064(6) 0.0097(7)
N16 0.0340(8) 0.0280(7) 0.0265(7) 0.0126(6) 0.0028(6) 0.0054(6)
N17 0.0374(9) 0.0333(8) 0.0361(8) 0.0212(7) 0.0072(7) 0.0065(7)
N18 0.0370(9) 0.0306(8) 0.0307(8) 0.0135(6) 0.0043(7) 0.0135(7)
N19 0.0423(10) 0.0387(9) 0.0370(9) 0.0197(7) 0.0011(7) 0.0147(7)
N20 0.0340(8) 0.0306(8) 0.0344(8) 0.0124(7) 0.0021(7) 0.0097(7)
N21 0.0313(8) 0.0331(8) 0.0372(8) 0.0190(7) 0.0059(7) 0.0093(6)
N22 0.0333(8) 0.0279(7) 0.0286(7) 0.0114(6) 0.0034(6) 0.0102(6)
N23 0.0459(9) 0.0275(7) 0.0300(8) 0.0150(6) 0.0132(7) 0.0137(7)
N24 0.0302(8) 0.0359(8) 0.0303(8) 0.0191(7) 0.0064(6) 0.0098(6)
N25 0.0295(8) 0.0264(7) 0.0292(7) 0.0125(6) 0.0057(6) 0.0067(6)
N26 0.0285(8) 0.0327(8) 0.0405(9) 0.0160(7) 0.0052(7) 0.0097(6)
C116 0.0442(11) 0.0323(10) 0.0479(12) 0.0218(9) 0.0122(9) 0.0136(8)
C117 0.0420(12) 0.0395(11) 0.0604(14) 0.0240(11) 0.0076(10) 0.0084(9)
C118 0.0443(13) 0.0525(14) 0.096(2) 0.0379(15) 0.0263(14) 0.0168(11)
C119 0.0681(18) 0.0563(15) 0.0740(19) 0.0272(14) 0.0363(15) 0.0254(14)
C120 0.0712(17) 0.0462(13) 0.0522(14) 0.0177(11) 0.0200(13) 0.0202(12)
C121 0.0490(13) 0.0397(11) 0.0468(12) 0.0194(10) 0.0108(10) 0.0148(10)
C122 0.0384(10) 0.0384(10) 0.0415(11) 0.0215(9) 0.0017(8) 0.0109(8)
C123 0.0473(12) 0.0357(10) 0.0461(12) 0.0204(9) 0.0030(9) 0.0115(9)
C124 0.0541(14) 0.0448(12) 0.0588(14) 0.0320(11) 0.0008(11) 0.0122(10)
C125 0.0560(15) 0.0645(16) 0.0464(13) 0.0327(12) -0.0016(11) 0.0131(12)
C126 0.0564(14) 0.0535(14) 0.0408(12) 0.0185(11) 0.0006(10) 0.0161(11)
C127 0.0492(12) 0.0411(11) 0.0444(12) 0.0202(10) 0.0036(10) 0.0165(10)
C128 0.0402(10) 0.0337(10) 0.0345(10) 0.0171(8) 0.0039(8) 0.0116(8)
C129 0.0364(10) 0.0360(10) 0.0454(11) 0.0226(9) 0.0104(9) 0.0108(8)
C130 0.0377(10) 0.0333(9) 0.0405(10) 0.0231(8) 0.0089(8) 0.0070(8)
C131 0.0338(9) 0.0291(9) 0.0292(9) 0.0149(7) 0.0033(7) 0.0067(7)
C132 0.0358(10) 0.0396(10) 0.0331(9) 0.0206(8) 0.0071(8) 0.0094(8)
C133 0.0423(11) 0.0406(10) 0.0382(10) 0.0262(9) 0.0069(8) 0.0113(9)
C134 0.0350(10) 0.0355(10) 0.0339(9) 0.0215(8) 0.0043(8) 0.0076(8)
C135 0.0346(9) 0.0306(9) 0.0259(8) 0.0135(7) 0.0039(7) 0.0092(7)
C136 0.0414(11) 0.0406(10) 0.0358(10) 0.0242(9) 0.0110(8) 0.0142(9)
C137 0.0480(12) 0.0452(11) 0.0375(10) 0.0274(9) 0.0106(9) 0.0174(9)
C138 0.0424(11) 0.0443(11) 0.0353(10) 0.0235(9) 0.0050(8) 0.0174(9)
C139 0.0364(10) 0.0352(10) 0.0283(9) 0.0140(8) 0.0042(8) 0.0110(8)
C140 0.0349(10) 0.0282(8) 0.0239(8) 0.0114(7) 0.0032(7) 0.0078(7)
C141 0.0353(10) 0.0277(9) 0.0297(9) 0.0121(7) 0.0045(7) 0.0051(7)
C142 0.0332(10) 0.0359(10) 0.0354(10) 0.0161(8) 0.0056(8) 0.0083(8)
C143 0.0356(10) 0.0390(10) 0.0351(10) 0.0166(8) 0.0047(8) 0.0133(8)
C144 0.0351(12) 0.099(2) 0.0740(18) 0.0619(17) 0.0149(12) 0.0217(13)
C145 0.0415(14) 0.125(3) 0.082(2) 0.077(2) 0.0148(13) 0.0271(16)
C146 0.048(2) 0.123(4) 0.100(4) 0.075(3) 0.015(2) 0.021(3)
C147 0.055(3) 0.112(4) 0.097(4) 0.054(3) 0.013(2) 0.024(3)
C148 0.096(4) 0.112(4) 0.103(4) 0.042(4) 0.014(4) 0.029(3)
C149 0.080(4) 0.107(5) 0.077(3) 0.031(3) 0.001(3) 0.037(4)
C150 0.0379(10) 0.0311(9) 0.0342(10) 0.0156(8) 0.0041(8) 0.0061(8)
C151 0.0442(11) 0.0289(9) 0.0328(9) 0.0174(8) 0.0098(8) 0.0129(8)
C152 0.0459(11) 0.0257(8) 0.0324(9) 0.0153(7) 0.0113(8) 0.0140(8)
C153 0.0500(12) 0.0327(10) 0.0353(10) 0.0181(8) 0.0087(9) 0.0186(9)
C154 0.0593(14) 0.0367(11) 0.0460(12) 0.0277(10) 0.0148(10) 0.0157(10)
C155 0.0517(13) 0.0416(11) 0.0533(13) 0.0315(10) 0.0143(10) 0.0115(10)
C156 0.0440(11) 0.0357(10) 0.0448(11) 0.0239(9) 0.0099(9) 0.0090(9)
C157 0.0557(13) 0.0326(10) 0.0371(10) 0.0175(8) 0.0072(9) 0.0195(9)
C158 0.0424(11) 0.0356(10) 0.0358(10) 0.0123(8) 0.0015(8) 0.0180(9)
C159 0.0405(10) 0.0302(9) 0.0323(9) 0.0112(8) 0.0044(8) 0.0160(8)
C160 0.0596(15) 0.0459(12) 0.0487(13) 0.0222(11) -0.0019(11) 0.0201(11)
C161 0.0703(17) 0.0409(12) 0.0459(13) 0.0205(10) 0.0005(11) 0.0202(11)
C162 0.0688(17) 0.0474(13) 0.0453(13) 0.0188(11) 0.0003(12) 0.0221(12)
C163 0.0678(16) 0.0394(12) 0.0469(13) 0.0150(10) -0.0004(12) 0.0153(11)
C164 0.0770(19) 0.0597(16) 0.0484(14) 0.0195(12) 0.0009(13) 0.0299(14)
C165 0.097(2) 0.0661(18) 0.0572(16) 0.0294(14) 0.0093(16) 0.0350(17)
C166 0.0358(10) 0.0333(9) 0.0330(9) 0.0098(8) 0.0033(8) 0.0137(8)
C167 0.0306(9) 0.0309(9) 0.0340(9) 0.0099(8) 0.0049(8) 0.0067(7)
C168 0.0296(10) 0.0400(11) 0.0505(12) 0.0143(9) 0.0087(9) 0.0066(8)
C169 0.0329(11) 0.0479(12) 0.0577(14) 0.0192(11) 0.0140(10) 0.0034(9)
C170 0.0446(12) 0.0374(11) 0.0526(13) 0.0193(10) 0.0186(10) 0.0006(9)
C171 0.0378(10) 0.0288(9) 0.0361(10) 0.0117(8) 0.0114(8) 0.0036(8)
C172 0.0295(9) 0.0257(8) 0.0307(9) 0.0093(7) 0.0068(7) 0.0034(7)
C173 0.0316(9) 0.0253(8) 0.0267(8) 0.0118(7) 0.0047(7) 0.0062(7)
C174 0.0417(11) 0.0289(9) 0.0325(9) 0.0166(8) 0.0073(8) 0.0087(8)
C175 0.0485(12) 0.0261(9) 0.0355(10) 0.0153(8) 0.0132(9) 0.0044(8)
C176 0.0315(9) 0.0256(8) 0.0281(8) 0.0127(7) 0.0056(7) 0.0084(7)
C177 0.0369(10) 0.0265(8) 0.0296(9) 0.0118(7) 0.0112(8) 0.0094(7)
C178 0.0354(10) 0.0347(10) 0.0363(10) 0.0150(8) 0.0100(8) 0.0103(8)
C179 0.0354(10) 0.0366(10) 0.0470(12) 0.0153(9) 0.0115(9) 0.0077(8)
C180 0.0398(11) 0.0350(10) 0.0464(12) 0.0151(9) 0.0172(9) 0.0049(8)
C181 0.0500(12) 0.0255(9) 0.0356(10) 0.0129(8) 0.0184(9) 0.0092(8)
C182 0.0393(10) 0.0264(8) 0.0298(9) 0.0121(7) 0.0117(8) 0.0106(7)
C183 0.0495(12) 0.0296(9) 0.0320(9) 0.0159(8) 0.0123(8) 0.0150(8)
C184 0.0579(13) 0.0335(10) 0.0383(10) 0.0228(9) 0.0173(10) 0.0132(9)
C185 0.0518(12) 0.0300(9) 0.0400(11) 0.0175(8) 0.0177(9) 0.0080(9)
C186 0.087(5) 0.101(4) 0.098(4) 0.080(4) 0.016(4) -0.002(3)
C187 0.080(3) 0.049(2) 0.050(2) 0.0300(19) 0.032(2) 0.010(2)
C188 0.0476(18) 0.0540(19) 0.0503(18) 0.0235(16) 0.0169(15) 0.0014(15)
C189 0.0486(18) 0.054(2) 0.055(2) 0.0247(16) 0.0129(15) 0.0073(15)
C190 0.048(2) 0.063(3) 0.067(4) 0.030(3) 0.016(2) 0.013(2)
C191 0.064(3) 0.068(4) 0.074(4) 0.026(4) 0.019(3) 0.020(4)
C192 0.0535(12) 0.0329(10) 0.0315(9) 0.0170(8) 0.0109(9) 0.0166(9)
C193 0.0443(11) 0.0346(10) 0.0326(10) 0.0122(8) 0.0020(8) 0.0137(9)
C194 0.0516(13) 0.0393(11) 0.0400(11) 0.0157(9) -0.0037(10) 0.0159(10)
C195 0.0512(14) 0.0465(13) 0.0508(13) 0.0173(11) -0.0089(11) 0.0161(11)
C196 0.0371(11) 0.0457(12) 0.0482(13) 0.0113(10) -0.0100(9) 0.0084(9)
C197 0.0373(11) 0.0366(10) 0.0395(11) 0.0078(9) -0.0007(9) 0.0105(9)
C198 0.0372(10) 0.0346(10) 0.0310(9) 0.0087(8) -0.0020(8) 0.0104(8)
C199 0.0308(10) 0.0419(11) 0.0418(11) 0.0091(9) 0.0002(8) 0.0055(8)
C200 0.0360(10) 0.0313(10) 0.0428(11) 0.0116(8) 0.0059(9) 0.0053(8)
C201 0.0326(10) 0.0333(10) 0.0346(10) 0.0100(8) 0.0043(8) 0.0080(8)
C202 0.0349(10) 0.0270(9) 0.0343(9) 0.0123(8) 0.0070(8) 0.0059(7)
C203 0.0426(13) 0.0472(13) 0.0666(16) 0.0220(12) 0.0136(11) 0.0116(10)
C204 0.0393(12) 0.0484(13) 0.0646(16) 0.0137(12) 0.0074(11) 0.0057(10)
C205 0.0492(14) 0.0627(16) 0.0590(16) 0.0141(13) 0.0150(12) 0.0091(12)
C206 0.0427(13) 0.0707(17) 0.0618(16) 0.0297(14) 0.0109(12) 0.0109(12)
C207 0.0500(14) 0.0603(15) 0.0601(15) 0.0306(13) 0.0084(12) 0.0129(12)
C208 0.0739(19) 0.0610(17) 0.0615(17) 0.0286(14) -0.0039(14) 0.0114(14)
C209 0.0311(9) 0.0255(8) 0.0313(9) 0.0109(7) 0.0026(7) 0.0068(7)
C210 0.0380(10) 0.0331(10) 0.0405(10) 0.0199(8) 0.0061(8) 0.0077(8)
C211 0.0454(12) 0.0424(11) 0.0470(12) 0.0283(10) 0.0018(9) 0.0127(9)
C212 0.0359(10) 0.0455(11) 0.0452(11) 0.0245(10) 0.0009(9) 0.0134(9)
C213 0.0330(10) 0.0311(9) 0.0344(10) 0.0139(8) 0.0025(8) 0.0100(8)
C214 0.0317(9) 0.0251(8) 0.0281(9) 0.0102(7) 0.0024(7) 0.0085(7)
C215 0.0357(10) 0.0277(9) 0.0301(9) 0.0118(7) 0.0070(8) 0.0093(7)
C216 0.0329(10) 0.0351(10) 0.0365(10) 0.0164(8) 0.0092(8) 0.0093(8)
C217 0.0286(9) 0.0355(10) 0.0404(10) 0.0148(8) 0.0027(8) 0.0088(8)
C218 0.0318(10) 0.0509(13) 0.0544(13) 0.0236(11) 0.0106(9) 0.0094(9)
C219 0.0308(11) 0.0565(14) 0.0550(14) 0.0160(11) 0.0083(10) 0.0119(10)
C220 0.0401(12) 0.0715(17) 0.0539(14) 0.0146(13) 0.0099(11) 0.0204(12)
C221 0.051(2) 0.118(4) 0.058(3) 0.004(3) 0.008(2) 0.022(3)
C222 0.092(3) 0.089(3) 0.079(3) 0.030(3) 0.010(3) 0.026(3)
C223 0.103(4) 0.112(5) 0.098(5) 0.071(4) 0.020(4) 0.017(4)
C224 0.0388(10) 0.0332(9) 0.0329(10) 0.0139(8) 0.0061(8) 0.0109(8)
C225 0.0555(13) 0.0531(13) 0.0365(11) 0.0280(10) 0.0064(10) 0.0192(11)
C226 0.0834(19) 0.0351(11) 0.0419(12) 0.0243(10) 0.0100(12) 0.0028(11)
C227 0.0502(19) 0.0367(15) 0.0407(16) 0.0272(13) 0.0092(15) 0.0060(15)
C228 0.058(2) 0.0403(15) 0.0429(16) 0.0289(14) 0.0089(15) 0.0084(14)
C229 0.071(2) 0.0321(14) 0.0384(15) 0.0183(12) 0.0117(15) 0.0027(14)
C230 0.081(2) 0.0403(16) 0.0386(16) 0.0227(14) 0.0044(16) 0.0016(16)
C231 0.111(4) 0.053(2) 0.048(2) 0.0333(18) 0.020(2) 0.009(2)
C42A 0.125(8) 0.130(7) 0.115(7) 0.043(6) 0.012(6) 0.032(6)
C43A 0.133(7) 0.111(7) 0.106(7) 0.036(6) 0.024(6) 0.024(6)
C44A 0.139(9) 0.123(8) 0.118(8) 0.043(7) 0.027(7) 0.034(7)
C45A 0.217(15) 0.125(12) 0.138(12) 0.064(10) 0.034(12) 0.068(12)
C41A 0.091(7) 0.084(6) 0.091(7) 0.038(5) 0.001(6) 0.024(6)
O14A 0.036(3) 0.059(4) 0.055(3) 0.019(4) 0.014(2) 0.009(3)
C91A 0.041(5) 0.055(5) 0.046(5) 0.010(4) 0.014(4) 0.001(4)
C92A 0.039(5) 0.067(5) 0.058(5) 0.010(4) 0.017(4) 0.006(4)
C93A 0.042(4) 0.073(5) 0.068(5) 0.016(4) 0.008(4) 0.016(4)
C94A 0.071(6) 0.094(6) 0.069(5) 0.022(5) 0.004(5) 0.022(5)
C95A 0.091(6) 0.113(7) 0.108(7) 0.026(6) 0.012(6) 0.020(6)
C96A 0.097(12) 0.149(14) 0.133(13) 0.049(11) -0.002(10) 0.026(11)
C1A 0.068(6) 0.052(4) 0.067(5) 0.034(4) 0.016(5) 0.011(4)
C1B 0.077(6) 0.074(5) 0.064(5) 0.033(4) 0.010(5) 0.005(5)
C1C 0.096(6) 0.064(5) 0.063(5) 0.032(4) 0.006(4) -0.003(4)
C1D 0.096(6) 0.066(5) 0.082(6) 0.021(5) 0.002(5) 0.011(5)
C1E 0.072(6) 0.070(6) 0.055(5) 0.014(5) -0.001(5) 0.004(5)
C1F 0.033(3) 0.019(3) 0.024(3) 0.003(2) 0.012(2) 0.015(2)
C1G 0.039(3) 0.038(3) 0.029(3) 0.023(3) 0.003(2) 0.022(3)
C1H 0.081(6) 0.023(3) 0.038(4) 0.010(3) 0.006(4) 0.011(4)
C1I 0.039(4) 0.085(6) 0.049(4) 0.026(4) 0.009(3) 0.023(4)
C1J 0.049(4) 0.097(6) 0.047(5) 0.012(4) 0.006(4) 0.041(4)
C1K 0.046(5) 0.109(7) 0.080(6) 0.034(5) 0.008(4) 0.017(5)
C1L 0.054(7) 0.115(12) 0.118(11) 0.022(8) -0.007(7) 0.036(8)
C1M 0.035(4) 0.027(4) 0.022(3) 0.014(3) 0.015(3) 0.015(3)
C1N 0.082(7) 0.077(7) 0.076(7) 0.024(6) 0.014(6) 0.019(6)
C1O 0.075(5) 0.053(4) 0.053(4) 0.024(3) 0.018(4) 0.012(4)
C1P 0.072(5) 0.055(4) 0.055(4) 0.018(4) 0.029(4) 0.007(4)
C1Q 0.071(7) 0.071(7) 0.071(7) 0.025(5) 0.020(5) 0.012(5)
C1R 0.073(8) 0.071(10) 0.060(7) 0.019(8) 0.027(6) 0.015(9)
C1S 0.064(6) 0.100(7) 0.079(6) 0.038(5) 0.012(5) 0.025(5)
C1T 0.061(5) 0.092(6) 0.066(5) 0.043(4) 0.009(4) 0.025(4)
C1U 0.078(5) 0.103(6) 0.086(5) 0.043(5) 0.016(5) 0.016(5)
C1V 0.088(6) 0.108(6) 0.109(6) 0.039(5) 0.019(5) 0.005(5)
C1W 0.099(7) 0.108(7) 0.110(7) 0.040(6) 0.013(6) 0.026(6)
C54A 0.067(9) 0.105(12) 0.082(9) 0.049(9) 0.012(7) 0.020(8)

loop_
_atom_type_symbol
_atom_type_description
_atom_type_scat_dispersion_real
_atom_type_scat_dispersion_imag
_atom_type_scat_source
C C 0.0181 0.0091 'International Tables Vol C Tables 4.2.6.8 and 6.1.1.4'
H H 0.0000 0.0000 'International Tables Vol C Tables 4.2.6.8 and 6.1.1.4'
N N 0.0311 0.0180 'International Tables Vol C Tables 4.2.6.8 and 6.1.1.4'
O O 0.0492 0.0322 'International Tables Vol C Tables 4.2.6.8 and 6.1.1.4'

loop_
_geom_angle_atom_site_label_1
_geom_angle_atom_site_label_2
_geom_angle_atom_site_label_3
_geom_angle
_geom_angle_site_symmetry_1
_geom_angle_site_symmetry_3
_geom_angle_publ_flag
C26 O2 C105 115.3(2) . . ?
C1S O2 C26 125.5(6) . . ?
C36 O4 C40 118.49(19) . . ?
C51 O6 C110 116.63(15) . . ?
C64 O8 C99 119.40(17) . . ?
C74 O10 C75 116.51(17) . . ?
C97 O12 C98 115.2(2) . . ?
C90 O14 C91 115.7(3) . . ?
C1 N1 C13 119.76(19) . . ?
C7 N1 C1 120.53(17) . . ?
C7 N1 C13 119.60(18) . . ?
C19 N2 C20 127.72(17) . . ?
C28 N3 C21 116.79(17) . . ?
C29 N4 C30 129.05(17) . . ?
C38 N5 C35 117.48(16) . . ?
C39 N6 C46 129.96(17) . . ?
C53 N7 C232 116.92(16) . . ?
C55 N8 C56 129.53(16) . . ?
C62 N9 C61 117.28(16) . . ?
C65 N10 C66 130.14(17) . . ?
C72 N11 C71 117.30(17) . . ?
C81 N12 C82 128.73(18) . . ?
C88 N13 C87 116.77(18) . . ?
C2 C1 N1 120.6(2) . . ?
C2 C1 C6 119.2(2) . . ?
C6 C1 N1 120.2(2) . . ?
C3 C2 C1 119.6(2) . . ?
C4 C3 C2 121.0(3) . . ?
C5 C4 C3 119.6(2) . . ?
C4 C5 C6 120.6(3) . . ?
C5 C6 C1 119.9(3) . . ?
C8 C7 N1 121.61(19) . . ?
C12 C7 N1 120.6(2) . . ?
C12 C7 C8 117.8(2) . . ?
C9 C8 C7 120.9(2) . . ?
C10 C9 C8 120.9(2) . . ?
C11 C10 C9 118.5(2) . . ?
C10 C11 C12 121.1(2) . . ?
C11 C12 C7 120.7(2) . . ?
C14 C13 N1 121.37(19) . . ?
C14 C13 C18 118.30(19) . . ?
C18 C13 N1 120.3(2) . . ?
C13 C14 C15 120.6(2) . . ?
C16 C15 C14 121.2(2) . . ?
C15 C16 C17 117.75(19) . . ?
C15 C16 C19 125.88(19) . . ?
C17 C16 C19 116.28(18) . . ?
C18 C17 C16 121.26(19) . . ?
C17 C18 C13 120.9(2) . . ?
O1 C19 N2 122.70(18) . . ?
O1 C19 C16 120.10(19) . . ?
N2 C19 C16 117.17(17) . . ?
N2 C20 C21 115.97(17) . . ?
C25 C20 N2 124.4(2) . . ?
C25 C20 C21 119.62(19) . . ?
N3 C21 C20 118.24(17) . . ?
N3 C21 C22 122.88(19) . . ?
C22 C21 C20 118.87(18) . . ?
C21 C22 C26 117.51(18) . . ?
C23 C22 C21 120.2(2) . . ?
C23 C22 C26 122.32(19) . . ?
C24 C23 C22 119.7(2) . . ?
C23 C24 C25 121.4(2) . . ?
C20 C25 C24 120.2(2) . . ?
O2 C26 C22 115.46(18) . . ?
O2 C26 C27 125.2(2) . . ?
C27 C26 C22 119.29(19) . . ?
C26 C27 C28 118.22(19) . . ?
N3 C28 C27 125.29(18) . . ?
N3 C28 C29 117.57(17) . . ?
C27 C28 C29 117.13(18) . . ?
O3 C29 N4 124.89(19) . . ?
O3 C29 C28 121.76(19) . . ?
N4 C29 C28 113.35(17) . . ?
N4 C30 C35 114.95(17) . . ?
C31 C30 N4 125.1(2) . . ?
C31 C30 C35 119.95(18) . . ?
C30 C31 C32 119.5(2) . . ?
C33 C32 C31 122.1(2) . . ?
C32 C33 C34 119.9(2) . . ?
C33 C34 C35 119.4(2) . . ?
C33 C34 C36 124.14(19) . . ?
C35 C34 C36 116.48(19) . . ?
N5 C35 C30 117.38(16) . . ?
N5 C35 C34 123.33(19) . . ?
C34 C35 C30 119.26(19) . . ?
O4 C36 C34 113.8(2) . . ?
O4 C36 C37 125.9(2) . . ?
C37 C36 C34 120.25(18) . . ?
C36 C37 C38 118.1(2) . . ?
N5 C38 C37 124.27(19) . . ?
N5 C38 C39 116.68(16) . . ?
C37 C38 C39 119.02(18) . . ?
O5 C39 N6 125.31(19) . . ?
O5 C39 C38 122.81(17) . . ?
N6 C39 C38 111.86(17) . . ?
O4 C40 C41 104.5(2) . . ?
O4 C40 C41A 120.8(7) . . ?
C40 C41 C42 110.1(3) . . ?
C43 C42 C41 112.7(3) . . ?
C44 C43 C42 113.9(2) . . ?
C45 C44 C43 114.7(3) . . ?
N6 C46 C232 114.43(16) . . ?
C47 C46 N6 125.73(17) . . ?
C47 C46 C232 119.80(18) . . ?
C46 C47 C48 119.68(18) . . ?
C49 C48 C47 121.94(19) . . ?
C48 C49 C50 119.45(19) . . ?
C49 C50 C51 123.55(18) . . ?
C232 C50 C49 119.62(18) . . ?
C232 C50 C51 116.83(17) . . ?
O6 C51 C50 115.37(17) . . ?
O6 C51 C52 125.18(17) . . ?
C52 C51 C50 119.46(17) . . ?
C51 C52 C53 118.19(17) . . ?
N7 C53 C52 124.71(17) . . ?
N7 C53 C55 116.37(16) . . ?
C52 C53 C55 118.92(16) . . ?
O7 C55 N8 125.40(18) . . ?
O7 C55 C53 122.23(17) . . ?
N8 C55 C53 112.37(15) . . ?
N8 C56 C61 115.34(16) . . ?
C57 C56 N8 124.68(17) . . ?
C57 C56 C61 119.94(17) . . ?
C56 C57 C58 119.61(18) . . ?
C59 C58 C57 121.75(19) . . ?
C58 C59 C60 119.78(18) . . ?
C59 C60 C64 123.64(18) . . ?
C61 C60 C59 119.61(18) . . ?
C61 C60 C64 116.75(18) . . ?
N9 C61 C56 117.69(16) . . ?
N9 C61 C60 123.15(17) . . ?
C60 C61 C56 119.16(17) . . ?
N9 C62 C63 124.68(18) . . ?
N9 C62 C65 116.99(16) . . ?
C63 C62 C65 118.33(17) . . ?
C64 C63 C62 118.10(18) . . ?
O8 C64 C60 114.36(18) . . ?
O8 C64 C63 125.76(19) . . ?
C63 C64 C60 119.87(17) . . ?
O9 C65 N10 125.30(18) . . ?
O9 C65 C62 122.01(17) . . ?
N10 C65 C62 112.68(16) . . ?
N10 C66 C71 114.76(16) . . ?
C67 C66 N10 125.21(18) . . ?
C67 C66 C71 119.99(18) . . ?
C66 C67 C68 119.31(19) . . ?
C69 C68 C67 122.15(19) . . ?
C68 C69 C70 119.61(18) . . ?
C69 C70 C74 124.06(18) . . ?
C71 C70 C69 119.00(18) . . ?
C71 C70 C74 116.92(18) . . ?
N11 C71 C66 117.37(17) . . ?
N11 C71 C70 122.88(18) . . ?
C70 C71 C66 119.75(17) . . ?
N11 C72 C73 124.94(18) . . ?
N11 C72 C81 117.52(17) . . ?
C73 C72 C81 117.54(17) . . ?
C74 C73 C72 117.98(19) . . ?
O10 C74 C70 115.88(18) . . ?
O10 C74 C73 124.38(19) . . ?
C73 C74 C70 119.74(18) . . ?
O10 C75 C76 108.58(19) . . ?
C75 C76 C77 114.7(2) . . ?
C76 C77 C78 112.3(2) . . ?
C79 C78 C77 115.0(2) . . ?
C80 C79 C78 113.4(2) . . ?
O11 C81 N12 125.59(19) . . ?
O11 C81 C72 121.60(18) . . ?
N12 C81 C72 112.78(17) . . ?
N12 C82 C87 114.58(18) . . ?
C83 C82 N12 124.87(19) . . ?
C83 C82 C87 120.54(18) . . ?
C82 C83 C84 119.4(2) . . ?
C85 C84 C83 121.5(2) . . ?
C84 C85 C86 120.5(2) . . ?
C85 C86 C87 119.4(2) . . ?
C85 C86 C90 124.1(2) . . ?
C90 C86 C87 116.5(2) . . ?
N13 C87 C82 117.58(17) . . ?
N13 C87 C86 123.9(2) . . ?
C86 C87 C82 118.54(19) . . ?
N13 C88 C89 124.4(2) . . ?
N13 C88 C97 119.18(19) . . ?
C89 C88 C97 116.4(2) . . ?
C90 C89 C88 118.8(2) . . ?
O14 C90 C86 111.9(2) . . ?
C89 C90 O14 128.2(2) . . ?
C89 C90 C86 119.6(2) . . ?
C89 C90 O14A 110.6(4) . . ?
O14A C90 C86 126.3(4) . . ?
O14 C91 C92 112.4(3) . . ?
C91 C92 C93 112.7(4) . . ?
C94 C93 C92 116.8(3) . . ?
C93 C94 C95 115.8(3) . . ?
C94 C95 C96 113.7(3) . . ?
O12 C97 C88 113.81(19) . . ?
O13 C97 O12 123.5(2) . . ?
O13 C97 C88 122.6(2) . . ?
O8 C99 C100 112.2(2) . . ?
C99 C100 C101 113.9(2) . . ?
C102 C101 C100 114.7(2) . . ?
C101 C102 C103 113.5(3) . . ?
C104 C103 C102 113.8(3) . . ?
O2 C105 C106 107.9(3) . . ?
C107 C106 C105 115.9(3) . . ?
C106 C107 C108 111.4(3) . . ?
C109 C108 C107 114.7(3) . . ?
C108 C109 C54 111.1(5) . . ?
O6 C110 C111 109.34(17) . . ?
C110 C111 C112 109.56(18) . . ?
C113 C112 C111 115.0(2) . . ?
C112 C113 C114 112.5(2) . . ?
C115 C114 C113 114.9(3) . . ?
N7 C232 C46 116.91(17) . . ?
N7 C232 C50 123.73(17) . . ?
C50 C232 C46 119.36(17) . . ?
C175 O15 C226 118.44(19) . . ?
C217 O17 C218 117.67(17) . . ?
C224 O18 C225 114.48(17) . . ?
C199 O21 C203 117.26(19) . . ?
C185 O22 C186 117.6(4) . . ?
C185 O22 C1M 117.5(5) . . ?
C143 O24 C144 118.18(18) . . ?
C157 O26 C160 120.7(2) . . ?
C122 N14 C116 120.77(17) . . ?
C128 N14 C116 118.42(17) . . ?
C128 N14 C122 120.80(18) . . ?
C134 N15 C135 127.06(16) . . ?
C141 N16 C140 116.45(16) . . ?
C150 N17 C151 127.32(18) . . ?
C159 N18 C152 117.32(17) . . ?
C192 N19 C193 129.97(18) . . ?
C201 N20 C198 118.23(18) . . ?
C202 N21 C209 131.02(17) . . ?
C215 N22 C214 116.71(16) . . ?
C183 N23 C182 117.09(17) . . ?
C176 N24 C177 129.14(17) . . ?
C173 N25 C172 117.51(16) . . ?
C166 N26 C167 130.00(18) . . ?
C117 C116 N14 121.5(2) . . ?
C117 C116 C121 119.0(2) . . ?
C121 C116 N14 119.5(2) . . ?
C116 C117 C118 119.9(2) . . ?
C119 C118 C117 120.4(3) . . ?
C118 C119 C120 120.0(3) . . ?
C119 C120 C121 120.0(3) . . ?
C120 C121 C116 120.7(2) . . ?
C123 C122 N14 120.4(2) . . ?
C127 C122 N14 120.27(19) . . ?
C127 C122 C123 119.3(2) . . ?
C124 C123 C122 119.9(2) . . ?
C125 C124 C123 120.8(2) . . ?
C124 C125 C126 119.5(2) . . ?
C125 C126 C127 120.5(2) . . ?
C126 C127 C122 120.0(2) . . ?
C129 C128 N14 119.41(19) . . ?
C129 C128 C133 118.45(18) . . ?
C133 C128 N14 122.12(19) . . ?
C130 C129 C128 120.7(2) . . ?
C129 C130 C131 121.03(18) . . ?
C130 C131 C134 116.15(17) . . ?
C132 C131 C130 118.24(18) . . ?
C132 C131 C134 125.55(18) . . ?
C133 C132 C131 120.67(19) . . ?
C132 C133 C128 120.79(18) . . ?
O28 C134 N15 122.76(18) . . ?
O28 C134 C131 120.21(19) . . ?
N15 C134 C131 116.99(16) . . ?
N15 C135 C140 115.89(16) . . ?
C136 C135 N15 124.48(18) . . ?
C136 C135 C140 119.63(18) . . ?
C135 C136 C137 120.3(2) . . ?
C138 C137 C136 121.28(19) . . ?
C137 C138 C139 119.72(19) . . ?
C138 C139 C140 120.25(19) . . ?
C138 C139 C143 122.61(18) . . ?
C140 C139 C143 117.13(18) . . ?
N16 C140 C135 117.87(17) . . ?
N16 C140 C139 123.42(18) . . ?
C139 C140 C135 118.70(17) . . ?
N16 C141 C142 125.00(18) . . ?
N16 C141 C150 118.43(17) . . ?
C142 C141 C150 116.55(18) . . ?
C143 C142 C141 118.19(19) . . ?
O24 C143 C139 114.86(18) . . ?
O24 C143 C142 125.4(2) . . ?
C142 C143 C139 119.70(18) . . ?
O24 C144 C145 106.9(2) . . ?
C144 C145 C146 111.2(3) . . ?
C144 C145 C1I 110.5(4) . . ?
C147 C146 C145 115.4(4) . . ?
C148 C147 C146 112.1(5) . . ?
C147 C148 C149 111.5(5) . . ?
O23 C150 N17 124.92(19) . . ?
O23 C150 C141 120.60(18) . . ?
N17 C150 C141 114.48(17) . . ?
N17 C151 C152 115.84(17) . . ?
C156 C151 N17 124.13(19) . . ?
C156 C151 C152 120.02(18) . . ?
N18 C152 C151 118.05(17) . . ?
N18 C152 C153 123.08(19) . . ?
C153 C152 C151 118.83(19) . . ?
C152 C153 C157 116.7(2) . . ?
C154 C153 C152 119.6(2) . . ?
C154 C153 C157 123.66(19) . . ?
C155 C154 C153 120.4(2) . . ?
C154 C155 C156 121.3(2) . . ?
C151 C156 C155 119.9(2) . . ?
O26 C157 C153 113.6(2) . . ?
O26 C157 C158 126.0(2) . . ?
C158 C157 C153 120.37(19) . . ?
C157 C158 C159 118.0(2) . . ?
N18 C159 C158 124.3(2) . . ?
N18 C159 C166 115.92(17) . . ?
C158 C159 C166 119.72(19) . . ?
O26 C160 C161 105.0(2) . . ?
C162 C161 C160 115.0(2) . . ?
C161 C162 C163 111.2(2) . . ?
C164 C163 C162 115.4(3) . . ?
C165 C164 C163 111.2(3) . . ?
O27 C166 N26 125.2(2) . . ?
O27 C166 C159 122.50(19) . . ?
N26 C166 C159 112.25(17) . . ?
N26 C167 C172 114.72(17) . . ?
C168 C167 N26 125.30(19) . . ?
C168 C167 C172 119.89(19) . . ?
C167 C168 C169 119.6(2) . . ?
C170 C169 C168 121.9(2) . . ?
C169 C170 C171 119.7(2) . . ?
C170 C171 C175 124.0(2) . . ?
C172 C171 C170 119.3(2) . . ?
C172 C171 C175 116.66(18) . . ?
N25 C172 C167 117.32(17) . . ?
N25 C172 C171 123.19(18) . . ?
C171 C172 C167 119.48(18) . . ?
N25 C173 C174 124.88(18) . . ?
N25 C173 C176 115.95(16) . . ?
C174 C173 C176 119.16(17) . . ?
C175 C174 C173 117.34(18) . . ?
O15 C175 C171 114.16(19) . . ?
O15 C175 C174 125.6(2) . . ?
C174 C175 C171 120.20(18) . . ?
O20 C176 N24 125.50(18) . . ?
O20 C176 C173 122.57(17) . . ?
N24 C176 C173 111.93(15) . . ?
N24 C177 C182 115.36(17) . . ?
C178 C177 N24 125.04(18) . . ?
C178 C177 C182 119.57(18) . . ?
C177 C178 C179 120.2(2) . . ?
C180 C179 C178 121.8(2) . . ?
C179 C180 C181 119.34(19) . . ?
C180 C181 C182 120.19(19) . . ?
C180 C181 C185 123.57(19) . . ?
C185 C181 C182 116.2(2) . . ?
N23 C182 C177 117.36(17) . . ?
N23 C182 C181 123.78(18) . . ?
C181 C182 C177 118.83(18) . . ?
N23 C183 C184 123.9(2) . . ?
N23 C183 C192 117.23(18) . . ?
C184 C183 C192 118.78(18) . . ?
C185 C184 C183 118.86(19) . . ?
O22 C185 C181 114.6(2) . . ?
O22 C185 C184 125.4(2) . . ?
C184 C185 C181 120.03(19) . . ?
O22 C186 C187 105.3(6) . . ?
C186 C187 C188 119.5(5) . . ?
C189 C188 C187 114.2(4) . . ?
C188 C189 C190 113.5(4) . . ?
C189 C190 C191 112.4(5) . . ?
O25 C192 N19 124.8(2) . . ?
O25 C192 C183 121.7(2) . . ?
N19 C192 C183 113.53(17) . . ?
N19 C193 C198 115.15(18) . . ?
C194 C193 N19 125.1(2) . . ?
C194 C193 C198 119.7(2) . . ?
C193 C194 C195 119.2(2) . . ?
C196 C195 C194 122.7(2) . . ?
C195 C196 C197 119.2(2) . . ?
C198 C197 C196 119.1(2) . . ?
C198 C197 C199 116.7(2) . . ?
C199 C197 C196 124.2(2) . . ?
N20 C198 C193 117.16(19) . . ?
N20 C198 C197 122.9(2) . . ?
C197 C198 C193 119.91(19) . . ?
O21 C199 C197 115.0(2) . . ?
O21 C199 C200 124.8(2) . . ?
C200 C199 C197 120.2(2) . . ?
C199 C200 C201 117.7(2) . . ?
N20 C201 C200 124.16(19) . . ?
N20 C201 C202 116.30(18) . . ?
C200 C201 C202 119.53(19) . . ?
O16 C202 N21 126.24(19) . . ?
O16 C202 C201 122.71(18) . . ?
N21 C202 C201 111.04(17) . . ?
O21 C203 C204 107.9(2) . . ?
C205 C204 C203 111.3(2) . . ?
C206 C205 C204 115.8(2) . . ?
C205 C206 C207 114.4(2) . . ?
C208 C207 C206 113.0(2) . . ?
N21 C209 C214 113.79(16) . . ?
C210 C209 N21 125.87(18) . . ?
C210 C209 C214 120.32(18) . . ?
C209 C210 C211 119.2(2) . . ?
C212 C211 C210 122.06(19) . . ?
C211 C212 C213 119.7(2) . . ?
C212 C213 C214 119.59(19) . . ?
C212 C213 C217 124.32(19) . . ?
C214 C213 C217 116.10(17) . . ?
N22 C214 C209 117.27(17) . . ?
N22 C214 C213 123.86(18) . . ?
C213 C214 C209 118.87(17) . . ?
N22 C215 C216 124.68(18) . . ?
N22 C215 C224 119.27(17) . . ?
C216 C215 C224 116.02(18) . . ?
C217 C216 C215 118.43(19) . . ?
O17 C217 C213 115.54(18) . . ?
O17 C217 C216 124.49(19) . . ?
C216 C217 C213 119.97(18) . . ?
O17 C218 C219 109.2(2) . . ?
C218 C219 C220 115.3(2) . . ?
C219 C220 C221 108.4(3) . . ?
C1F C220 C219 128.6(3) . . ?
C222 C221 C220 117.7(4) . . ?
C221 C222 C223 110.5(5) . . ?
O18 C224 C215 113.40(17) . . ?
O19 C224 O18 123.83(19) . . ?
O19 C224 C215 122.75(19) . . ?
O15 C226 C227 102.3(2) . . ?
O15 C226 C1A 129.5(5) . . ?
C228 C227 C226 109.5(3) . . ?
C227 C228 C229 113.0(3) . . ?
C230 C229 C228 112.7(3) . . ?
C229 C230 C231 112.4(3) . . ?
C41A C42A C43A 100.6(12) . . ?
C44A C43A C42A 100.8(14) . . ?
C43A C44A C45A 108.5(17) . . ?
C42A C41A C40 113.0(12) . . ?
C90 O14A C91A 131.1(8) . . ?
O14A C91A C92A 110.0(9) . . ?
C91A C92A C93A 110.6(9) . . ?
C94A C93A C92A 120.6(11) . . ?
C93A C94A C95A 112.2(12) . . ?
C94A C95A C96A 89.2(14) . . ?
C226 C1A C1B 122.2(8) . . ?
C1C C1B C1A 110.9(8) . . ?
C1B C1C C1D 109.5(10) . . ?
C1C C1D C1E 118.4(10) . . ?
C220 C1F C1G 106.9(4) . . ?
C1H C1G C1F 111.8(5) . . ?
C1J C1I C145 107.0(7) . . ?
C1K C1J C1I 112.2(9) . . ?
C1L C1K C1J 111.2(10) . . ?
O22 C1M C1N 109.8(14) . . ?
C1M C1N C1O 96.7(9) . . ?
C1N C1O C1P 111.6(14) . . ?
C1Q C1P C1O 112.4(11) . . ?
C1P C1Q C1R 113.4(14) . . ?
O2 C1S C1T 110.4(11) . . ?
C1U C1T C1S 112.9(10) . . ?
C1T C1U C1V 116.4(12) . . ?
C1W C1V C1U 116.3(13) . . ?
C1V C1W C54A 107.5(17) . . ?

loop_
_geom_bond_atom_site_label_1
_geom_bond_atom_site_label_2
_geom_bond_distance
_geom_bond_site_symmetry_2
_geom_bond_publ_flag
O1 C19 1.224(2) . ?
O2 C26 1.349(2) . ?
O2 C105 1.466(4) . ?
O2 C1S 1.306(15) . ?
O3 C29 1.221(3) . ?
O4 C36 1.351(2) . ?
O4 C40 1.429(3) . ?
O5 C39 1.224(2) . ?
O6 C51 1.346(2) . ?
O6 C110 1.442(2) . ?
O7 C55 1.218(2) . ?
O8 C64 1.348(2) . ?
O8 C99 1.441(3) . ?
O9 C65 1.225(2) . ?
O10 C74 1.359(2) . ?
O10 C75 1.444(3) . ?
O11 C81 1.219(3) . ?
O12 C97 1.329(3) . ?
O12 C98 1.442(3) . ?
O13 C97 1.203(3) . ?
O14 C90 1.378(3) . ?
O14 C91 1.443(4) . ?
N1 C1 1.420(3) . ?
N1 C7 1.417(3) . ?
N1 C13 1.425(3) . ?
N2 C19 1.359(3) . ?
N2 C20 1.410(3) . ?
N3 C21 1.365(2) . ?
N3 C28 1.321(3) . ?
N4 C29 1.351(3) . ?
N4 C30 1.395(2) . ?
N5 C35 1.359(3) . ?
N5 C38 1.325(3) . ?
N6 C39 1.361(2) . ?
N6 C46 1.397(2) . ?
N7 C53 1.322(2) . ?
N7 C232 1.362(2) . ?
N8 C55 1.360(2) . ?
N8 C56 1.393(2) . ?
N9 C61 1.364(2) . ?
N9 C62 1.321(2) . ?
N10 C65 1.351(3) . ?
N10 C66 1.400(2) . ?
N11 C71 1.366(2) . ?
N11 C72 1.312(3) . ?
N12 C81 1.355(3) . ?
N12 C82 1.397(2) . ?
N13 C87 1.362(3) . ?
N13 C88 1.317(3) . ?
C1 C2 1.387(3) . ?
C1 C6 1.400(3) . ?
C2 C3 1.386(4) . ?
C3 C4 1.380(4) . ?
C4 C5 1.368(5) . ?
C5 C6 1.387(4) . ?
C7 C8 1.397(3) . ?
C7 C12 1.397(3) . ?
C8 C9 1.387(3) . ?
C9 C10 1.387(4) . ?
C10 C11 1.381(4) . ?
C11 C12 1.391(4) . ?
C13 C14 1.386(3) . ?
C13 C18 1.387(3) . ?
C14 C15 1.390(3) . ?
C15 C16 1.387(3) . ?
C16 C17 1.388(3) . ?
C16 C19 1.503(3) . ?
C17 C18 1.380(3) . ?
C20 C21 1.429(3) . ?
C20 C25 1.373(3) . ?
C21 C22 1.418(3) . ?
C22 C23 1.407(3) . ?
C22 C26 1.423(3) . ?
C23 C24 1.357(4) . ?
C24 C25 1.417(3) . ?
C26 C27 1.369(3) . ?
C27 C28 1.405(3) . ?
C28 C29 1.508(3) . ?
C30 C31 1.376(3) . ?
C30 C35 1.427(3) . ?
C31 C32 1.411(3) . ?
C32 C33 1.354(4) . ?
C33 C34 1.414(3) . ?
C34 C35 1.417(3) . ?
C34 C36 1.423(3) . ?
C36 C37 1.369(3) . ?
C37 C38 1.408(3) . ?
C38 C39 1.512(3) . ?
C40 C41 1.520(4) . ?
C40 C41A 1.512(9) . ?
C41 C42 1.539(4) . ?
C42 C43 1.532(3) . ?
C43 C44 1.518(4) . ?
C44 C45 1.507(4) . ?
C46 C47 1.374(3) . ?
C46 C232 1.435(2) . ?
C47 C48 1.407(3) . ?
C48 C49 1.371(3) . ?
C49 C50 1.414(3) . ?
C50 C51 1.426(3) . ?
C50 C232 1.409(3) . ?
C51 C52 1.376(3) . ?
C52 C53 1.408(3) . ?
C53 C55 1.513(3) . ?
C54 C109 1.537(6) . ?
C56 C57 1.379(3) . ?
C56 C61 1.432(3) . ?
C57 C58 1.410(3) . ?
C58 C59 1.366(3) . ?
C59 C60 1.413(3) . ?
C60 C61 1.413(3) . ?
C60 C64 1.427(3) . ?
C62 C63 1.405(3) . ?
C62 C65 1.516(3) . ?
C63 C64 1.369(3) . ?
C66 C67 1.377(3) . ?
C66 C71 1.424(3) . ?
C67 C68 1.411(3) . ?
C68 C69 1.365(3) . ?
C69 C70 1.418(3) . ?
C70 C71 1.417(3) . ?
C70 C74 1.422(3) . ?
C72 C73 1.408(3) . ?
C72 C81 1.513(3) . ?
C73 C74 1.371(3) . ?
C75 C76 1.506(3) . ?
C76 C77 1.511(3) . ?
C77 C78 1.525(3) . ?
C78 C79 1.521(4) . ?
C79 C80 1.512(4) . ?
C82 C83 1.374(3) . ?
C82 C87 1.431(3) . ?
C83 C84 1.415(3) . ?
C84 C85 1.353(4) . ?
C85 C86 1.409(3) . ?
C86 C87 1.420(3) . ?
C86 C90 1.418(3) . ?
C88 C89 1.411(3) . ?
C88 C97 1.499(3) . ?
C89 C90 1.367(3) . ?
C90 O14A 1.375(8) . ?
C91 C92 1.500(5) . ?
C92 C93 1.520(5) . ?
C93 C94 1.508(5) . ?
C94 C95 1.532(4) . ?
C95 C96 1.542(5) . ?
C99 C100 1.508(4) . ?
C100 C101 1.522(4) . ?
C101 C102 1.515(4) . ?
C102 C103 1.528(5) . ?
C103 C104 1.523(6) . ?
C105 C106 1.504(4) . ?
C106 C107 1.503(5) . ?
C107 C108 1.540(4) . ?
C108 C109 1.488(5) . ?
C110 C111 1.509(3) . ?
C111 C112 1.528(3) . ?
C112 C113 1.511(3) . ?
C113 C114 1.530(4) . ?
C114 C115 1.497(4) . ?
O15 C175 1.347(2) . ?
O15 C226 1.433(3) . ?
O16 C202 1.220(2) . ?
O17 C217 1.354(2) . ?
O17 C218 1.443(3) . ?
O18 C224 1.327(3) . ?
O18 C225 1.452(2) . ?
O19 C224 1.199(3) . ?
O20 C176 1.220(2) . ?
O21 C199 1.358(3) . ?
O21 C203 1.435(3) . ?
O22 C185 1.355(3) . ?
O22 C186 1.494(8) . ?
O22 C1M 1.418(8) . ?
O23 C150 1.222(3) . ?
O24 C143 1.350(2) . ?
O24 C144 1.434(3) . ?
O25 C192 1.224(2) . ?
O26 C157 1.348(2) . ?
O26 C160 1.429(3) . ?
O27 C166 1.225(3) . ?
O28 C134 1.219(2) . ?
N14 C116 1.425(3) . ?
N14 C122 1.423(3) . ?
N14 C128 1.416(3) . ?
N15 C134 1.363(3) . ?
N15 C135 1.402(2) . ?
N16 C140 1.368(2) . ?
N16 C141 1.328(3) . ?
N17 C150 1.351(3) . ?
N17 C151 1.399(2) . ?
N18 C152 1.368(3) . ?
N18 C159 1.321(3) . ?
N19 C192 1.354(3) . ?
N19 C193 1.388(3) . ?
N20 C198 1.366(3) . ?
N20 C201 1.311(3) . ?
N21 C202 1.351(3) . ?
N21 C209 1.394(2) . ?
N22 C214 1.365(2) . ?
N22 C215 1.319(3) . ?
N23 C182 1.360(3) . ?
N23 C183 1.325(2) . ?
N24 C176 1.361(2) . ?
N24 C177 1.394(2) . ?
N25 C172 1.360(2) . ?
N25 C173 1.321(2) . ?
N26 C166 1.361(3) . ?
N26 C167 1.388(3) . ?
C116 C117 1.388(3) . ?
C116 C121 1.392(3) . ?
C117 C118 1.394(4) . ?
C118 C119 1.378(5) . ?
C119 C120 1.378(4) . ?
C120 C121 1.383(4) . ?
C122 C123 1.397(3) . ?
C122 C127 1.389(3) . ?
C123 C124 1.383(3) . ?
C124 C125 1.378(4) . ?
C125 C126 1.384(4) . ?
C126 C127 1.387(3) . ?
C128 C129 1.391(3) . ?
C128 C133 1.392(3) . ?
C129 C130 1.378(3) . ?
C130 C131 1.396(3) . ?
C131 C132 1.391(3) . ?
C131 C134 1.496(3) . ?
C132 C133 1.385(3) . ?
C135 C136 1.380(3) . ?
C135 C140 1.431(3) . ?
C136 C137 1.408(3) . ?
C137 C138 1.363(3) . ?
C138 C139 1.410(3) . ?
C139 C140 1.415(3) . ?
C139 C143 1.419(3) . ?
C141 C142 1.406(3) . ?
C141 C150 1.505(3) . ?
C142 C143 1.372(3) . ?
C144 C145 1.513(3) . ?
C145 C146 1.529(4) . ?
C145 C1I 1.556(8) . ?
C146 C147 1.521(5) . ?
C147 C148 1.481(6) . ?
C148 C149 1.545(6) . ?
C151 C152 1.424(3) . ?
C151 C156 1.383(3) . ?
C152 C153 1.417(3) . ?
C153 C154 1.414(3) . ?
C153 C157 1.419(3) . ?
C154 C155 1.352(3) . ?
C155 C156 1.412(3) . ?
C157 C158 1.365(3) . ?
C158 C159 1.417(3) . ?
C159 C166 1.508(3) . ?
C160 C161 1.520(4) . ?
C161 C162 1.507(4) . ?
C162 C163 1.539(4) . ?
C163 C164 1.504(4) . ?
C164 C165 1.504(5) . ?
C167 C168 1.373(3) . ?
C167 C172 1.433(3) . ?
C168 C169 1.399(3) . ?
C169 C170 1.373(4) . ?
C170 C171 1.410(3) . ?
C171 C172 1.408(3) . ?
C171 C175 1.427(3) . ?
C173 C174 1.407(3) . ?
C173 C176 1.508(3) . ?
C174 C175 1.376(3) . ?
C177 C178 1.374(3) . ?
C177 C182 1.431(3) . ?
C178 C179 1.410(3) . ?
C179 C180 1.362(3) . ?
C180 C181 1.407(3) . ?
C181 C182 1.423(3) . ?
C181 C185 1.422(3) . ?
C183 C184 1.413(3) . ?
C183 C192 1.501(3) . ?
C184 C185 1.359(3) . ?
C186 C187 1.509(7) . ?
C187 C188 1.532(7) . ?
C188 C189 1.510(5) . ?
C189 C190 1.517(6) . ?
C190 C191 1.530(7) . ?
C193 C194 1.376(3) . ?
C193 C198 1.429(3) . ?
C194 C195 1.408(4) . ?
C195 C196 1.357(4) . ?
C196 C197 1.424(3) . ?
C197 C198 1.408(3) . ?
C197 C199 1.421(3) . ?
C199 C200 1.382(3) . ?
C200 C201 1.410(3) . ?
C201 C202 1.519(3) . ?
C203 C204 1.528(3) . ?
C204 C205 1.519(4) . ?
C205 C206 1.505(4) . ?
C206 C207 1.526(4) . ?
C207 C208 1.509(4) . ?
C209 C210 1.375(3) . ?
C209 C214 1.433(3) . ?
C210 C211 1.413(3) . ?
C211 C212 1.366(3) . ?
C212 C213 1.410(3) . ?
C213 C214 1.420(3) . ?
C213 C217 1.423(3) . ?
C215 C216 1.406(3) . ?
C215 C224 1.508(3) . ?
C216 C217 1.369(3) . ?
C218 C219 1.505(3) . ?
C219 C220 1.514(4) . ?
C220 C221 1.571(5) . ?
C220 C1F 1.488(6) . ?
C221 C222 1.486(5) . ?
C222 C223 1.528(6) . ?
C226 C227 1.545(4) . ?
C226 C1A 1.505(8) . ?
C227 C228 1.520(4) . ?
C228 C229 1.529(4) . ?
C229 C230 1.518(4) . ?
C230 C231 1.526(4) . ?
C42A C43A 1.542(10) . ?
C42A C41A 1.507(10) . ?
C43A C44A 1.524(10) . ?
C44A C45A 1.537(10) . ?
O14A C91A 1.430(14) . ?
C91A C92A 1.500(9) . ?
C92A C93A 1.519(8) . ?
C93A C94A 1.494(9) . ?
C94A C95A 1.509(10) . ?
C95A C96A 1.551(10) . ?
C1A C1B 1.544(9) . ?
C1B C1C 1.521(9) . ?
C1C C1D 1.529(9) . ?
C1D C1E 1.532(9) . ?
C1F C1G 1.560(6) . ?
C1G C1H 1.493(8) . ?
C1I C1J 1.526(9) . ?
C1J C1K 1.525(9) . ?
C1K C1L 1.520(9) . ?
C1M C1N 1.524(10) . ?
C1N C1O 1.529(10) . ?
C1O C1P 1.531(8) . ?
C1P C1Q 1.525(10) . ?
C1Q C1R 1.533(10) . ?
C1S C1T 1.518(9) . ?
C1T C1U 1.517(9) . ?
C1U C1V 1.536(9) . ?
C1V C1W 1.493(10) . ?
C1W C54A 1.537(10) . ?
